data_1572051
loop_
_publ_author_name
'Zhong, Rui-Ru'
'Xie, Mo'
'Luan, Cui-Zhou'
'Zhang, Lin-Mei'
'Hao, De-Bo'
'Yuan, Shang-Fu'
'Wu, Tao'

_publ_section_title
;
 Highly intense NIR emissive Cu<sub>4</sub>Pt<sub>2</sub> bimetallic
 clusters featuring Pt(i)-Cu<sub>4</sub>-Pt(i) sandwich kernel.
;
_journal_issue 20
_journal_name_full 'Chemical science'
_journal_page_first 7552
_journal_page_last 7559
_journal_paper_doi 10.1039/d4sc01022a
_journal_volume 15
_journal_year 2024
_chemical_formula_moiety '2(C104 H84 Cu4 N4 O4 P4 Pt2), 3(C H2 Cl2), 4(F6 P)'
_chemical_formula_sum 'C211 H174 Cl6 Cu8 F24 N8 O8 P12 Pt4'
_chemical_formula_weight 5278.59
_space_group_crystal_system triclinic
_space_group_IT_number 2
_space_group_name_Hall '-P 1'
_space_group_name_H-M_alt 'P -1'
_atom_sites_solution_hydrogens geom
_audit_creation_date 2023-12-07
_audit_creation_method
;
Olex2 1.5
(compiled 2021.11.16 svn.ra9532c28 for OlexSys, GUI svn.r6427)
;
_audit_update_record
;
2024-02-03 deposited with the CCDC.	2024-04-23 downloaded from the CCDC.
;
_cell_angle_alpha 89.501(2)
_cell_angle_beta 84.631(2)
_cell_angle_gamma 86.3650(19)
_cell_formula_units_Z 1
_cell_length_a 14.8492(3)
_cell_length_b 15.4702(4)
_cell_length_c 22.7707(6)
_cell_measurement_reflns_used 14718
_cell_measurement_temperature 173.00(10)
_cell_measurement_theta_max 64.9810
_cell_measurement_theta_min 4.5380
_cell_volume 5197.4(2)
_computing_cell_refinement 'CrysAlisPro 1.171.40.82a (Rigaku OD, 2020)'
_computing_data_collection 'CrysAlisPro 1.171.40.82a (Rigaku OD, 2020)'
_computing_data_reduction 'CrysAlisPro 1.171.40.82a (Rigaku OD, 2020)'
_computing_molecular_graphics 'Olex2 1.5 (Dolomanov et al., 2009)'
_computing_publication_material 'Olex2 1.5 (Dolomanov et al., 2009)'
_computing_structure_refinement 'SHELXL 2014/7 (Sheldrick, 2015)'
_diffrn_ambient_environment N~2~
_diffrn_ambient_temperature 173.00(10)
_diffrn_detector 'CCD plate'
_diffrn_detector_area_resol_mean 5.2137
_diffrn_detector_type AtlasS2
_diffrn_measured_fraction_theta_full 0.965
_diffrn_measured_fraction_theta_max 0.965
_diffrn_measurement_details
;
List of Runs (angles in degrees, time in seconds):

  # Type    Start    End  Width  t~exp~   \w     \q     \k     \f   Frames
#--------------------------------------------------------------------------
  1  \w   -121.00 -18.00   1.00    1.00    --  -42.06 -19.00-180.00  103
  2  \w    -87.00 -14.00   1.00    1.00    --  -42.06 125.00 -60.00   73
  3  \w    -97.00 -19.00   1.00    1.00    --  -42.06 -38.00  90.00   78
  4  \w     15.00 122.00   1.00    3.00    --   89.04 -77.00-180.00  107
  5  \w    106.00 165.00   1.00    3.00    --   89.04  77.00  30.00   59
  6  \w    112.00 159.00   1.00    3.00    --   89.04 125.00 120.00   47
  7  \w     18.00 109.00   1.00    3.00    --   89.04 -45.00   0.00   91
  8  \w     36.00 112.00   1.00    3.00    --   89.04-125.00-180.00   76
  9  \w     78.00 109.00   1.00    3.00    --   89.04 -45.00 120.00   31
 10  \w     68.00 101.00   1.00    3.00    --   89.04-125.00  90.00   33
 11  \w     32.00 109.00   1.00    3.00    --   89.04-125.00   0.00   77
 12  \w     15.00 161.00   1.00    3.00    --   89.04   0.00  30.00  146
;
_diffrn_measurement_device 'four-circle diffractometer'
_diffrn_measurement_device_type 'SuperNova, Dual, Cu at home/near, AtlasS2'
_diffrn_measurement_method '\w scans'
_diffrn_orient_matrix_type 'CrysAlisPro convention (1999,Acta A55,543-557)'
_diffrn_orient_matrix_UB_11 -0.0024411000
_diffrn_orient_matrix_UB_12 -0.0339244000
_diffrn_orient_matrix_UB_13 -0.0632032000
_diffrn_orient_matrix_UB_21 -0.0582675000
_diffrn_orient_matrix_UB_22 0.0815832000
_diffrn_orient_matrix_UB_23 -0.0153077000
_diffrn_orient_matrix_UB_31 0.0866060000
_diffrn_orient_matrix_UB_32 0.0463697000
_diffrn_orient_matrix_UB_33 -0.0197169000
_diffrn_radiation_monochromator mirror
_diffrn_radiation_probe x-ray
_diffrn_radiation_type 'Cu K\a'
_diffrn_radiation_wavelength 1.54184
_diffrn_reflns_av_R_equivalents 0.0403
_diffrn_reflns_av_unetI/netI 0.0565
_diffrn_reflns_Laue_measured_fraction_full 0.965
_diffrn_reflns_Laue_measured_fraction_max 0.965
_diffrn_reflns_limit_h_max 17
_diffrn_reflns_limit_h_min -13
_diffrn_reflns_limit_k_max 18
_diffrn_reflns_limit_k_min -14
_diffrn_reflns_limit_l_max 26
_diffrn_reflns_limit_l_min -26
_diffrn_reflns_number 31714
_diffrn_reflns_point_group_measured_fraction_full 0.965
_diffrn_reflns_point_group_measured_fraction_max 0.965
_diffrn_reflns_theta_full 65.144
_diffrn_reflns_theta_max 65.144
_diffrn_reflns_theta_min 3.418
_diffrn_source 'micro-focus sealed X-ray tube'
_diffrn_source_type 'SuperNova (Cu) X-ray Source'
_exptl_absorpt_coefficient_mu 8.008
_exptl_absorpt_correction_T_max 1.00000
_exptl_absorpt_correction_T_min 0.74405
_exptl_absorpt_correction_type multi-scan
_exptl_absorpt_process_details
;
CrysAlisPro 1.171.40.82a (Rigaku Oxford Diffraction, 2020)
Empirical absorption correction using spherical harmonics,
implemented in SCALE3 ABSPACK scaling algorithm.
;
_exptl_crystal_colour brown-red
_exptl_crystal_density_diffrn 1.686
_exptl_crystal_description block
_exptl_crystal_F_000 2602
_exptl_crystal_size_max 0.2
_exptl_crystal_size_mid 0.15
_exptl_crystal_size_min 0.12
_refine_diff_density_max 1.612
_refine_diff_density_min -0.923
_refine_diff_density_rms 0.116
_refine_ls_extinction_method none
_refine_ls_goodness_of_fit_ref 1.031
_refine_ls_hydrogen_treatment constr
_refine_ls_matrix_type full
_refine_ls_number_parameters 1283
_refine_ls_number_reflns 17147
_refine_ls_number_restraints 36
_refine_ls_restrained_S_all 1.038
_refine_ls_R_factor_all 0.0505
_refine_ls_R_factor_gt 0.0377
_refine_ls_shift/su_max 0.002
_refine_ls_shift/su_mean 0.000
_refine_ls_structure_factor_coef Fsqd
_refine_ls_weighting_details 'w=1/[\s^2^(Fo^2^)+(0.0367P)^2^+8.5998P] where P=(Fo^2^+2Fc^2^)/3'
_refine_ls_weighting_scheme calc
_refine_ls_wR_factor_gt 0.0891
_refine_ls_wR_factor_ref 0.0957
_reflns_Friedel_coverage 0.000
_reflns_number_gt 14110
_reflns_number_total 17147
_reflns_threshold_expression 'I > 2\s(I)'
_cod_data_source_file d4sc01022a2.cif
_cod_data_source_block ysf23b2
_cod_database_code 1572051
_shelx_shelxl_version_number 2014/7
_shelx_space_group_comment
;
The symmetry employed for this shelxl refinement is uniquely defined
by the following loop, which should always be used as a source of
symmetry information in preference to the above space-group names.
They are only intended as comments.
;
_olex2_refinement_description
;
1. Fixed Uiso
 At 1.2 times of:
  All C(H) groups, All C(H,H) groups
 At 1.5 times of:
  All C(H,H,H) groups
2. Uiso/Uaniso restraints and constraints
C421 \\sim C422 \\sim C423 \\sim C424 \\sim C425 \\sim C426: within 2A with
sigma of 0.01 and sigma for terminal atoms of 0.02 within 2A
3. Others
 Fixed Sof: Cl3S(0.5) Cl4S(0.5) C2S(0.5) H2SA(0.5) H2SB(0.5)
4.a Secondary CH2 refined with riding coordinates:
 C1S(H1SA,H1SB), C2S(H2SA,H2SB)
4.b Aromatic/amide H refined with riding coordinates:
 C14(H14), C15(H15), C17(H17), C18(H18), C24(H24), C25(H25), C27(H27),
 C28(H28), C34(H34), C35(H35), C37(H37), C38(H38), C44(H44), C45(H45), C47(H47),
  C48(H48), C112(H112), C113(H113), C114(H114), C115(H115), C116(H116),
 C122(H122), C123(H123), C124(H124), C125(H125), C126(H126), C132(H132),
 C133(H133), C134(H134), C135(H135), C212(H212), C213(H213), C214(H214),
 C215(H215), C216(H216), C222(H222), C223(H223), C224(H224), C225(H225),
 C226(H226), C232(H232), C233(H233), C234(H234), C235(H235), C312(H312),
 C313(H313), C314(H314), C315(H315), C316(H316), C322(H322), C323(H323),
 C324(H324), C325(H325), C326(H326), C332(H332), C333(H333), C334(H334),
 C335(H335), C412(H412), C413(H413), C414(H414), C415(H415), C416(H416),
 C422(H422), C423(H423), C424(H424), C425(H425), C426(H426), C432(H432),
 C433(H433), C434(H434), C435(H435)
4.c Idealised Me refined as rotating group:
 C19(H19A,H19B,H19C), C29(H29A,H29B,H29C), C39(H39A,H39B,H39C), C49(H49A,H49B,
 H49C)
;
_olex2_submission_special_instructions 'No special instructions were received'
_oxdiff_exptl_absorpt_empirical_details
;
Empirical correction (ABSPACK) includes:
- Absorption correction using spherical harmonics
- Frame scaling
;
_oxdiff_exptl_absorpt_empirical_full_max 1.299
_oxdiff_exptl_absorpt_empirical_full_min 0.708

loop_
_space_group_symop_operation_xyz
'x, y, z'
'-x, -y, -z'

loop_
_atom_site_label
_atom_site_type_symbol
_atom_site_fract_x
_atom_site_fract_y
_atom_site_fract_z
_atom_site_U_iso_or_equiv
_atom_site_adp_type
_atom_site_occupancy
_atom_site_site_symmetry_order
_atom_site_calc_flag
_atom_site_refinement_flags_posn
_atom_site_refinement_flags_adp
_atom_site_refinement_flags_occupancy
_atom_site_disorder_assembly
_atom_site_disorder_group
Pt1 Pt 0.72069(2) 0.74675(2) 0.64545(2) 0.01721(6) Uani 1 1 d . . . . .
Pt2 Pt 0.68393(2) 0.74208(2) 0.83517(2) 0.01928(7) Uani 1 1 d . . . . .
Cu1 Cu 0.76340(5) 0.85255(5) 0.74237(4) 0.02238(17) Uani 1 1 d . . . . .
Cu2 Cu 0.60202(5) 0.80089(5) 0.73814(3) 0.02040(17) Uani 1 1 d . . . . .
Cu3 Cu 0.64309(5) 0.63687(5) 0.73713(3) 0.02172(17) Uani 1 1 d . . . . .
Cu4 Cu 0.80560(5) 0.68848(5) 0.74054(3) 0.02115(17) Uani 1 1 d . . . . .
P1 P 0.62260(9) 0.84465(8) 0.60044(6) 0.0207(3) Uani 1 1 d . . . . .
P2 P 0.83507(9) 0.65455(8) 0.59974(6) 0.0208(3) Uani 1 1 d . . . . .
P3 P 0.81442(9) 0.69782(9) 0.87913(6) 0.0211(3) Uani 1 1 d . . . . .
P4 P 0.53761(9) 0.78343(9) 0.87497(6) 0.0209(3) Uani 1 1 d . . . . .
O1 O 0.9270(3) 1.2482(3) 0.8067(2) 0.0443(12) Uani 1 1 d . . . . .
O2 O 1.0127(3) 1.2197(3) 0.6392(3) 0.0541(15) Uani 1 1 d . . . . .
O3 O 0.4306(3) 0.2746(3) 0.6218(2) 0.0430(12) Uani 1 1 d . . . . .
O4 O 0.4382(3) 0.2474(3) 0.7873(2) 0.0502(13) Uani 1 1 d . . . . .
N1 N 0.5812(3) 0.9240(3) 0.7054(2) 0.0234(10) Uani 1 1 d . . . . .
N2 N 0.8429(3) 0.5682(3) 0.7035(2) 0.0251(10) Uani 1 1 d . . . . .
N3 N 0.9153(3) 0.7312(3) 0.7789(2) 0.0255(10) Uani 1 1 d . . . . .
N4 N 0.4782(3) 0.7576(3) 0.7693(2) 0.0230(10) Uani 1 1 d . . . . .
C11 C 0.7996(3) 0.8446(3) 0.6568(2) 0.0209(11) Uani 1 1 d . . . . .
C12 C 0.8402(4) 0.9093(4) 0.6668(2) 0.0236(12) Uani 1 1 d . . . . .
C13 C 0.8866(4) 0.9881(4) 0.6614(3) 0.0257(12) Uani 1 1 d . . . . .
C14 C 0.8380(4) 1.0678(4) 0.6619(4) 0.0437(18) Uani 1 1 d . . . . .
H14 H 0.7737 1.0703 0.6677 0.052 Uiso 1 1 calc R U . . .
C15 C 0.8820(4) 1.1432(4) 0.6543(4) 0.051(2) Uani 1 1 d . . . . .
H15 H 0.8479 1.1973 0.6547 0.061 Uiso 1 1 calc R U . . .
C16 C 0.9754(4) 1.1410(4) 0.6459(3) 0.0354(15) Uani 1 1 d . . . . .
C17 C 1.0250(4) 1.0635(4) 0.6460(3) 0.0348(15) Uani 1 1 d . . . . .
H17 H 1.0893 1.0617 0.6411 0.042 Uiso 1 1 calc R U . . .
C18 C 0.9806(4) 0.9878(4) 0.6533(3) 0.0333(14) Uani 1 1 d . . . . .
H18 H 1.0152 0.9340 0.6529 0.040 Uiso 1 1 calc R U . . .
C19 C 1.1088(4) 1.2206(4) 0.6306(4) 0.054(2) Uani 1 1 d . . . . .
H19A H 1.1303 1.1952 0.5922 0.081 Uiso 1 1 calc R U . . .
H19B H 1.1357 1.1868 0.6619 0.081 Uiso 1 1 calc R U . . .
H19C H 1.1266 1.2805 0.6318 0.081 Uiso 1 1 calc R U . . .
C21 C 0.7282(3) 0.8613(3) 0.8297(2) 0.0228(12) Uani 1 1 d . . . . .
C22 C 0.7638(4) 0.9310(4) 0.8195(3) 0.0268(12) Uani 1 1 d . . . . .
C23 C 0.8060(4) 1.0131(4) 0.8183(3) 0.0304(13) Uani 1 1 d . . . . .
C24 C 0.7541(4) 1.0922(4) 0.8238(3) 0.0364(15) Uani 1 1 d . . . . .
H24 H 0.6899 1.0931 0.8297 0.044 Uiso 1 1 calc R U . . .
C25 C 0.7981(4) 1.1697(4) 0.8203(3) 0.0366(15) Uani 1 1 d . . . . .
H25 H 0.7636 1.2235 0.8244 0.044 Uiso 1 1 calc R U . . .
C26 C 0.8915(4) 1.1684(4) 0.8111(3) 0.0337(14) Uani 1 1 d . . . . .
C27 C 0.9431(4) 1.0910(4) 0.8066(3) 0.0352(15) Uani 1 1 d . . . . .
H27 H 1.0074 1.0903 0.8010 0.042 Uiso 1 1 calc R U . . .
C28 C 0.8990(4) 1.0139(4) 0.8105(3) 0.0334(14) Uani 1 1 d . . . . .
H28 H 0.9342 0.9604 0.8076 0.040 Uiso 1 1 calc R U . . .
C29 C 1.0238(5) 1.2500(5) 0.7979(4) 0.055(2) Uani 1 1 d . . . . .
H29A H 1.0458 1.2212 0.7607 0.083 Uiso 1 1 calc R U . . .
H29B H 1.0510 1.2198 0.8306 0.083 Uiso 1 1 calc R U . . .
H29C H 1.0408 1.3102 0.7964 0.083 Uiso 1 1 calc R U . . .
C31 C 0.6405(3) 0.6471(3) 0.6512(2) 0.0217(11) Uani 1 1 d . . . . .
C32 C 0.5976(3) 0.5821(3) 0.6584(2) 0.0219(11) Uani 1 1 d . . . . .
C33 C 0.5526(4) 0.5029(3) 0.6508(2) 0.0238(12) Uani 1 1 d . . . . .
C34 C 0.4609(4) 0.4977(4) 0.6648(3) 0.0370(15) Uani 1 1 d . . . . .
H34 H 0.4261 0.5469 0.6809 0.044 Uiso 1 1 calc R U . . .
C35 C 0.4181(4) 0.4230(4) 0.6561(3) 0.0385(16) Uani 1 1 d . . . . .
H35 H 0.3548 0.4213 0.6663 0.046 Uiso 1 1 calc R U . . .
C36 C 0.4666(4) 0.3514(3) 0.6330(3) 0.0296(13) Uani 1 1 d . . . . .
C37 C 0.5589(4) 0.3543(4) 0.6191(3) 0.0414(17) Uani 1 1 d . . . . .
H37 H 0.5931 0.3044 0.6034 0.050 Uiso 1 1 calc R U . . .
C38 C 0.6017(4) 0.4288(4) 0.6277(3) 0.0399(16) Uani 1 1 d . . . . .
H38 H 0.6652 0.4300 0.6178 0.048 Uiso 1 1 calc R U . . .
C39 C 0.3362(5) 0.2697(5) 0.6349(4) 0.061(2) Uani 1 1 d . . . . .
H39A H 0.3041 0.3105 0.6097 0.091 Uiso 1 1 calc R U . . .
H39B H 0.3194 0.2846 0.6764 0.091 Uiso 1 1 calc R U . . .
H39C H 0.3195 0.2108 0.6276 0.091 Uiso 1 1 calc R U . . .
C41 C 0.6404(3) 0.6235(3) 0.8243(2) 0.0232(12) Uani 1 1 d . . . . .
C42 C 0.6093(4) 0.5556(4) 0.8112(3) 0.0254(12) Uani 1 1 d . . . . .
C43 C 0.5659(4) 0.4750(3) 0.8070(2) 0.0238(12) Uani 1 1 d . . . . .
C44 C 0.4732(4) 0.4731(4) 0.8220(3) 0.0344(15) Uani 1 1 d . . . . .
H44 H 0.4398 0.5241 0.8365 0.041 Uiso 1 1 calc R U . . .
C45 C 0.4287(4) 0.3983(4) 0.8162(3) 0.0352(15) Uani 1 1 d . . . . .
H45 H 0.3652 0.3983 0.8266 0.042 Uiso 1 1 calc R U . . .
C46 C 0.4758(4) 0.3247(4) 0.7956(3) 0.0320(14) Uani 1 1 d . . . . .
C47 C 0.5679(5) 0.3254(4) 0.7801(3) 0.0450(18) Uani 1 1 d . . . . .
H47 H 0.6008 0.2743 0.7653 0.054 Uiso 1 1 calc R U . . .
C48 C 0.6121(4) 0.4000(4) 0.7860(3) 0.0390(16) Uani 1 1 d . . . . .
H48 H 0.6755 0.3996 0.7753 0.047 Uiso 1 1 calc R U . . .
C49 C 0.3450(5) 0.2426(5) 0.8038(5) 0.065(2) Uani 1 1 d . . . . .
H49A H 0.3107 0.2859 0.7817 0.098 Uiso 1 1 calc R U . . .
H49B H 0.3326 0.2540 0.8462 0.098 Uiso 1 1 calc R U . . .
H49C H 0.3268 0.1846 0.7952 0.098 Uiso 1 1 calc R U . . .
C111 C 0.6681(4) 0.8974(3) 0.5322(3) 0.0257(12) Uani 1 1 d . . . . .
C112 C 0.7500(4) 0.9378(4) 0.5332(3) 0.0383(15) Uani 1 1 d . . . . .
H112 H 0.7818 0.9348 0.5675 0.046 Uiso 1 1 calc R U . . .
C113 C 0.7840(4) 0.9817(5) 0.4839(3) 0.0447(17) Uani 1 1 d . . . . .
H113 H 0.8389 1.0097 0.4849 0.054 Uiso 1 1 calc R U . . .
C114 C 0.7404(4) 0.9859(4) 0.4333(3) 0.0397(16) Uani 1 1 d . . . . .
H114 H 0.7644 1.0165 0.3996 0.048 Uiso 1 1 calc R U . . .
C115 C 0.6609(5) 0.9448(4) 0.4324(3) 0.0430(16) Uani 1 1 d . . . . .
H115 H 0.6307 0.9464 0.3974 0.052 Uiso 1 1 calc R U . . .
C116 C 0.6238(4) 0.9009(4) 0.4815(3) 0.0362(15) Uani 1 1 d . . . . .
H116 H 0.5685 0.8736 0.4802 0.043 Uiso 1 1 calc R U . . .
C121 C 0.5182(4) 0.8016(4) 0.5809(3) 0.0263(12) Uani 1 1 d . . . . .
C122 C 0.4326(4) 0.8371(4) 0.5997(3) 0.0340(14) Uani 1 1 d . . . . .
H122 H 0.4263 0.8890 0.6221 0.041 Uiso 1 1 calc R U . . .
C123 C 0.3555(4) 0.7973(5) 0.5861(4) 0.0487(19) Uani 1 1 d . . . . .
H123 H 0.2970 0.8217 0.5997 0.058 Uiso 1 1 calc R U . . .
C124 C 0.3642(5) 0.7230(5) 0.5531(4) 0.052(2) Uani 1 1 d . . . . .
H124 H 0.3115 0.6962 0.5438 0.062 Uiso 1 1 calc R U . . .
C125 C 0.4501(4) 0.6866(4) 0.5333(3) 0.0424(16) Uani 1 1 d . . . . .
H125 H 0.4561 0.6353 0.5102 0.051 Uiso 1 1 calc R U . . .
C126 C 0.5263(4) 0.7259(4) 0.5474(3) 0.0323(14) Uani 1 1 d . . . . .
H126 H 0.5848 0.7012 0.5342 0.039 Uiso 1 1 calc R U . . .
C131 C 0.5852(3) 0.9389(3) 0.6469(3) 0.0242(12) Uani 1 1 d . . . . .
C132 C 0.5669(4) 1.0211(4) 0.6249(3) 0.0333(14) Uani 1 1 d . . . . .
H132 H 0.5721 1.0308 0.5835 0.040 Uiso 1 1 calc R U . . .
C133 C 0.5412(4) 1.0889(4) 0.6628(3) 0.0382(16) Uani 1 1 d . . . . .
H133 H 0.5262 1.1450 0.6479 0.046 Uiso 1 1 calc R U . . .
C134 C 0.5377(4) 1.0741(4) 0.7223(3) 0.0374(15) Uani 1 1 d . . . . .
H134 H 0.5215 1.1200 0.7494 0.045 Uiso 1 1 calc R U . . .
C135 C 0.5582(4) 0.9905(4) 0.7422(3) 0.0325(14) Uani 1 1 d . . . . .
H135 H 0.5560 0.9803 0.7835 0.039 Uiso 1 1 calc R U . . .
C211 C 0.9439(4) 0.7012(4) 0.5827(3) 0.0278(13) Uani 1 1 d . . . . .
C212 C 0.9458(4) 0.7740(4) 0.5459(3) 0.0355(15) Uani 1 1 d . . . . .
H212 H 0.8913 0.7975 0.5316 0.043 Uiso 1 1 calc R U . . .
C213 C 1.0262(4) 0.8118(4) 0.5302(3) 0.0434(17) Uani 1 1 d . . . . .
H213 H 1.0268 0.8612 0.5051 0.052 Uiso 1 1 calc R U . . .
C214 C 1.1058(5) 0.7786(5) 0.5508(4) 0.059(2) Uani 1 1 d . . . . .
H214 H 1.1613 0.8041 0.5391 0.070 Uiso 1 1 calc R U . . .
C215 C 1.1044(5) 0.7078(5) 0.5886(4) 0.055(2) Uani 1 1 d . . . . .
H215 H 1.1585 0.6865 0.6045 0.066 Uiso 1 1 calc R U . . .
C216 C 1.0243(4) 0.6680(4) 0.6033(3) 0.0372(15) Uani 1 1 d . . . . .
H216 H 1.0243 0.6178 0.6275 0.045 Uiso 1 1 calc R U . . .
C221 C 0.8153(4) 0.6047(3) 0.5296(2) 0.0250(12) Uani 1 1 d . . . . .
C222 C 0.7313(4) 0.5723(4) 0.5242(3) 0.0339(14) Uani 1 1 d . . . . .
H222 H 0.6845 0.5804 0.5555 0.041 Uiso 1 1 calc R U . . .
C223 C 0.7151(5) 0.5284(4) 0.4740(3) 0.0413(16) Uani 1 1 d . . . . .
H223 H 0.6577 0.5056 0.4712 0.050 Uiso 1 1 calc R U . . .
C224 C 0.7823(5) 0.5176(4) 0.4280(3) 0.0421(16) Uani 1 1 d . . . . .
H224 H 0.7717 0.4871 0.3935 0.051 Uiso 1 1 calc R U . . .
C225 C 0.8637(5) 0.5512(4) 0.4324(3) 0.0428(16) Uani 1 1 d . . . . .
H225 H 0.9095 0.5450 0.4004 0.051 Uiso 1 1 calc R U . . .
C226 C 0.8814(4) 0.5943(4) 0.4827(3) 0.0344(14) Uani 1 1 d . . . . .
H226 H 0.9390 0.6167 0.4851 0.041 Uiso 1 1 calc R U . . .
C231 C 0.8580(3) 0.5573(3) 0.6450(3) 0.0224(12) Uani 1 1 d . . . . .
C232 C 0.8847(4) 0.4778(4) 0.6199(3) 0.0311(14) Uani 1 1 d . . . . .
H232 H 0.8956 0.4719 0.5783 0.037 Uiso 1 1 calc R U . . .
C233 C 0.8954(4) 0.4061(4) 0.6571(3) 0.0371(15) Uani 1 1 d . . . . .
H233 H 0.9147 0.3506 0.6413 0.045 Uiso 1 1 calc R U . . .
C234 C 0.8776(4) 0.4176(4) 0.7164(3) 0.0332(14) Uani 1 1 d . . . . .
H234 H 0.8827 0.3697 0.7425 0.040 Uiso 1 1 calc R U . . .
C235 C 0.8523(4) 0.4986(4) 0.7382(3) 0.0306(13) Uani 1 1 d . . . . .
H235 H 0.8409 0.5057 0.7797 0.037 Uiso 1 1 calc R U . . .
C311 C 0.8446(4) 0.5826(3) 0.8872(2) 0.0221(11) Uani 1 1 d . . . . .
C312 C 0.7764(4) 0.5272(4) 0.9061(3) 0.0282(13) Uani 1 1 d . . . . .
H312 H 0.7155 0.5500 0.9138 0.034 Uiso 1 1 calc R U . . .
C313 C 0.7973(5) 0.4397(4) 0.9134(3) 0.0365(15) Uani 1 1 d . . . . .
H313 H 0.7507 0.4025 0.9260 0.044 Uiso 1 1 calc R U . . .
C314 C 0.8858(5) 0.4060(4) 0.9025(3) 0.0420(17) Uani 1 1 d . . . . .
H314 H 0.9001 0.3457 0.9073 0.050 Uiso 1 1 calc R U . . .
C315 C 0.9529(5) 0.4604(4) 0.8848(3) 0.0485(19) Uani 1 1 d . . . . .
H315 H 1.0138 0.4375 0.8776 0.058 Uiso 1 1 calc R U . . .
C316 C 0.9327(4) 0.5487(4) 0.8771(3) 0.0346(14) Uani 1 1 d . . . . .
H316 H 0.9797 0.5857 0.8648 0.042 Uiso 1 1 calc R U . . .
C321 C 0.8174(4) 0.7397(4) 0.9539(3) 0.0266(12) Uani 1 1 d . . . . .
C322 C 0.7967(5) 0.8273(5) 0.9651(3) 0.0472(18) Uani 1 1 d . . . . .
H322 H 0.7839 0.8654 0.9335 0.057 Uiso 1 1 calc R U . . .
C323 C 0.7945(5) 0.8597(5) 1.0217(4) 0.053(2) Uani 1 1 d . . . . .
H323 H 0.7799 0.9196 1.0287 0.064 Uiso 1 1 calc R U . . .
C324 C 0.8132(5) 0.8063(5) 1.0675(3) 0.0533(19) Uani 1 1 d . . . . .
H324 H 0.8129 0.8290 1.1061 0.064 Uiso 1 1 calc R U . . .
C325 C 0.8323(7) 0.7201(5) 1.0574(3) 0.065(2) Uani 1 1 d . . . . .
H325 H 0.8440 0.6824 1.0893 0.077 Uiso 1 1 calc R U . . .
C326 C 0.8346(6) 0.6874(5) 1.0008(3) 0.0527(19) Uani 1 1 d . . . . .
H326 H 0.8486 0.6273 0.9944 0.063 Uiso 1 1 calc R U . . .
C331 C 0.9158(3) 0.7375(4) 0.8378(3) 0.0238(12) Uani 1 1 d . . . . .
C332 C 0.9868(4) 0.7703(4) 0.8623(3) 0.0344(15) Uani 1 1 d . . . . .
H332 H 0.9856 0.7736 0.9040 0.041 Uiso 1 1 calc R U . . .
C333 C 1.0593(4) 0.7983(4) 0.8281(3) 0.0413(16) Uani 1 1 d . . . . .
H333 H 1.1083 0.8213 0.8456 0.050 Uiso 1 1 calc R U . . .
C334 C 1.0607(4) 0.7929(4) 0.7683(3) 0.0377(15) Uani 1 1 d . . . . .
H334 H 1.1104 0.8116 0.7432 0.045 Uiso 1 1 calc R U . . .
C335 C 0.9865(4) 0.7589(4) 0.7450(3) 0.0332(14) Uani 1 1 d . . . . .
H335 H 0.9866 0.7553 0.7034 0.040 Uiso 1 1 calc R U . . .
C411 C 0.5098(4) 0.8978(4) 0.8887(2) 0.0245(12) Uani 1 1 d . . . . .
C412 C 0.5698(4) 0.9424(4) 0.9194(3) 0.0367(15) Uani 1 1 d . . . . .
H412 H 0.6227 0.9128 0.9320 0.044 Uiso 1 1 calc R U . . .
C413 C 0.5516(5) 1.0299(4) 0.9314(3) 0.0463(18) Uani 1 1 d . . . . .
H413 H 0.5931 1.0604 0.9513 0.056 Uiso 1 1 calc R U . . .
C414 C 0.4742(5) 1.0726(5) 0.9148(4) 0.0509(19) Uani 1 1 d . . . . .
H414 H 0.4620 1.1323 0.9238 0.061 Uiso 1 1 calc R U . . .
C415 C 0.4144(5) 1.0292(4) 0.8852(3) 0.0465(17) Uani 1 1 d . . . . .
H415 H 0.3610 1.0590 0.8734 0.056 Uiso 1 1 calc R U . . .
C416 C 0.4320(4) 0.9414(4) 0.8726(3) 0.0326(14) Uani 1 1 d . . . . .
H416 H 0.3901 0.9114 0.8526 0.039 Uiso 1 1 calc R U . . .
C421 C 0.5022(4) 0.7351(4) 0.9468(3) 0.0343(14) Uani 1 1 d . U . . .
C422 C 0.5433(6) 0.6624(7) 0.9653(4) 0.088(3) Uani 1 1 d . U . . .
H422 H 0.5931 0.6358 0.9414 0.105 Uiso 1 1 calc R U . . .
C423 C 0.5144(7) 0.6241(8) 1.0196(5) 0.100(3) Uani 1 1 d . U . . .
H423 H 0.5429 0.5709 1.0313 0.120 Uiso 1 1 calc R U . . .
C424 C 0.4466(6) 0.6630(7) 1.0547(4) 0.070(2) Uani 1 1 d . U . . .
H424 H 0.4301 0.6394 1.0926 0.084 Uiso 1 1 calc R U . . .
C425 C 0.4010(6) 0.7365(5) 1.0362(3) 0.0561(18) Uani 1 1 d . U . . .
H425 H 0.3504 0.7620 1.0599 0.067 Uiso 1 1 calc R U . . .
C426 C 0.4297(5) 0.7730(5) 0.9827(3) 0.0488(17) Uani 1 1 d . U . . .
H426 H 0.3994 0.8249 0.9702 0.059 Uiso 1 1 calc R U . . .
C431 C 0.4521(3) 0.7519(3) 0.8273(2) 0.0210(11) Uani 1 1 d . . . . .
C432 C 0.3698(4) 0.7219(4) 0.8479(3) 0.0297(13) Uani 1 1 d . . . . .
H432 H 0.3535 0.7176 0.8891 0.036 Uiso 1 1 calc R U . . .
C433 C 0.3108(4) 0.6979(4) 0.8081(3) 0.0334(14) Uani 1 1 d . . . . .
H433 H 0.2533 0.6780 0.8218 0.040 Uiso 1 1 calc R U . . .
C434 C 0.3364(4) 0.7034(4) 0.7492(3) 0.0292(13) Uani 1 1 d . . . . .
H434 H 0.2975 0.6868 0.7210 0.035 Uiso 1 1 calc R U . . .
C435 C 0.4208(4) 0.7338(4) 0.7314(3) 0.0309(13) Uani 1 1 d . . . . .
H435 H 0.4386 0.7378 0.6903 0.037 Uiso 1 1 calc R U . . .
Cl1S Cl 1.28948(17) 0.52406(18) 0.93677(11) 0.0858(8) Uani 1 1 d . . . . .
Cl2S Cl 1.15831(17) 0.66848(17) 0.94763(10) 0.0825(7) Uani 1 1 d . . . . .
C1S C 1.1759(6) 0.5563(6) 0.9372(4) 0.067(2) Uani 1 1 d . . . . .
H1SA H 1.1409 0.5258 0.9692 0.080 Uiso 1 1 calc R U . . .
H1SB H 1.1538 0.5404 0.8993 0.080 Uiso 1 1 calc R U . . .
Cl3S Cl 1.1993(3) 0.8953(3) 0.9669(3) 0.0939(19) Uani 0.5 1 d . . P . .
Cl4S Cl 1.0290(3) 0.8597(5) 1.0277(2) 0.106(2) Uani 0.5 1 d . . P . .
C2S C 1.1262(12) 0.9114(14) 1.0308(6) 0.074(6) Uani 0.5 1 d . . P . .
H2SA H 1.1571 0.8896 1.0652 0.089 Uiso 0.5 1 calc R U P . .
H2SB H 1.1111 0.9742 1.0364 0.089 Uiso 0.5 1 calc R U P . .
P5 P 0.23840(11) 0.98708(11) 0.75177(8) 0.0382(4) Uani 1 1 d . . . . .
F1 F 0.3426(3) 0.9863(6) 0.7399(4) 0.143(4) Uani 1 1 d . . . . .
F2 F 0.1324(3) 0.9862(3) 0.7641(3) 0.0842(17) Uani 1 1 d . . . . .
F3 F 0.2308(5) 0.9221(3) 0.6995(2) 0.0899(18) Uani 1 1 d . . . . .
F4 F 0.2415(6) 1.0512(4) 0.8049(3) 0.117(3) Uani 1 1 d . . . . .
F5 F 0.2288(4) 1.0667(3) 0.7079(2) 0.0757(15) Uani 1 1 d . . . . .
F6 F 0.2479(3) 0.9070(3) 0.7951(2) 0.0603(12) Uani 1 1 d . . . . .
P6 P 1.15909(10) 0.49815(11) 0.75426(7) 0.0334(4) Uani 1 1 d . . . . .
F7 F 1.1882(3) 0.4201(3) 0.7104(2) 0.0593(11) Uani 1 1 d . . . . .
F8 F 1.1308(3) 0.5764(2) 0.79907(17) 0.0463(9) Uani 1 1 d . . . . .
F9 F 1.2627(3) 0.5122(3) 0.7607(2) 0.0671(13) Uani 1 1 d . . . . .
F10 F 1.0569(3) 0.4827(4) 0.7505(3) 0.097(2) Uani 1 1 d . . . . .
F11 F 1.1611(4) 0.5645(3) 0.7016(2) 0.0830(16) Uani 1 1 d . . . . .
F12 F 1.1606(4) 0.4315(3) 0.8086(2) 0.0747(14) Uani 1 1 d . . . . .

loop_
_atom_site_aniso_label
_atom_site_aniso_U_11
_atom_site_aniso_U_22
_atom_site_aniso_U_33
_atom_site_aniso_U_23
_atom_site_aniso_U_13
_atom_site_aniso_U_12
Pt1 0.01605(12) 0.01160(11) 0.02406(12) 0.00196(9) -0.00129(8) -0.00276(8)
Pt2 0.01845(12) 0.01392(11) 0.02614(13) 0.00171(9) -0.00378(9) -0.00398(8)
Cu1 0.0233(4) 0.0165(4) 0.0279(4) 0.0012(3) -0.0029(3) -0.0050(3)
Cu2 0.0199(4) 0.0163(4) 0.0249(4) 0.0020(3) -0.0011(3) -0.0025(3)
Cu3 0.0230(4) 0.0167(4) 0.0262(4) 0.0027(3) -0.0034(3) -0.0052(3)
Cu4 0.0214(4) 0.0156(4) 0.0269(4) 0.0013(3) -0.0037(3) -0.0024(3)
P1 0.0199(7) 0.0158(6) 0.0267(7) 0.0039(6) -0.0036(5) -0.0016(5)
P2 0.0183(7) 0.0147(6) 0.0287(8) 0.0018(6) 0.0012(5) -0.0006(5)
P3 0.0204(7) 0.0184(7) 0.0252(7) 0.0021(6) -0.0044(5) -0.0033(5)
P4 0.0180(7) 0.0236(7) 0.0217(7) 0.0009(6) -0.0025(5) -0.0040(5)
O1 0.048(3) 0.018(2) 0.069(3) 0.003(2) -0.009(2) -0.0137(19)
O2 0.034(3) 0.017(2) 0.113(5) 0.014(3) -0.008(3) -0.0128(18)
O3 0.037(2) 0.019(2) 0.074(3) -0.008(2) -0.005(2) -0.0122(18)
O4 0.047(3) 0.022(2) 0.080(4) -0.014(2) 0.013(2) -0.017(2)
N1 0.023(2) 0.019(2) 0.028(3) 0.000(2) -0.0001(19) -0.0005(18)
N2 0.024(2) 0.016(2) 0.036(3) 0.004(2) -0.005(2) -0.0043(19)
N3 0.022(2) 0.022(2) 0.032(3) 0.008(2) -0.001(2) -0.0057(19)
N4 0.023(2) 0.023(2) 0.023(2) 0.0002(19) -0.0045(19) -0.0019(19)
C11 0.019(3) 0.019(3) 0.024(3) 0.002(2) -0.002(2) 0.001(2)
C12 0.023(3) 0.023(3) 0.026(3) 0.005(2) -0.005(2) -0.005(2)
C13 0.029(3) 0.021(3) 0.029(3) 0.004(2) -0.004(2) -0.008(2)
C14 0.022(3) 0.025(3) 0.085(6) 0.009(3) -0.006(3) -0.007(3)
C15 0.028(4) 0.018(3) 0.107(7) 0.007(4) -0.010(4) -0.001(3)
C16 0.032(3) 0.017(3) 0.059(4) 0.002(3) -0.005(3) -0.009(2)
C17 0.022(3) 0.026(3) 0.058(4) 0.004(3) -0.003(3) -0.012(2)
C18 0.029(3) 0.020(3) 0.050(4) 0.006(3) -0.002(3) -0.005(2)
C19 0.033(4) 0.029(4) 0.101(7) 0.013(4) -0.003(4) -0.021(3)
C21 0.020(3) 0.018(3) 0.031(3) -0.002(2) -0.006(2) 0.000(2)
C22 0.029(3) 0.020(3) 0.031(3) -0.004(2) -0.003(2) -0.003(2)
C23 0.039(4) 0.017(3) 0.037(3) -0.001(2) -0.010(3) -0.006(2)
C24 0.030(3) 0.025(3) 0.055(4) -0.002(3) -0.008(3) -0.003(3)
C25 0.038(4) 0.015(3) 0.057(4) 0.000(3) -0.004(3) -0.001(3)
C26 0.042(4) 0.020(3) 0.041(4) 0.002(3) -0.011(3) -0.011(3)
C27 0.030(3) 0.022(3) 0.054(4) -0.003(3) -0.006(3) -0.008(3)
C28 0.028(3) 0.020(3) 0.052(4) -0.001(3) -0.005(3) 0.000(2)
C29 0.052(5) 0.041(4) 0.077(6) 0.004(4) -0.010(4) -0.025(4)
C31 0.018(3) 0.021(3) 0.025(3) 0.001(2) -0.003(2) 0.001(2)
C32 0.020(3) 0.021(3) 0.025(3) -0.001(2) -0.003(2) -0.007(2)
C33 0.028(3) 0.019(3) 0.025(3) 0.002(2) -0.001(2) -0.006(2)
C34 0.031(3) 0.025(3) 0.055(4) -0.015(3) 0.006(3) -0.010(3)
C35 0.026(3) 0.031(3) 0.059(4) -0.009(3) 0.002(3) -0.007(3)
C36 0.034(3) 0.015(3) 0.041(4) 0.002(2) -0.006(3) -0.011(2)
C37 0.037(4) 0.017(3) 0.069(5) -0.005(3) -0.003(3) 0.000(3)
C38 0.027(3) 0.027(3) 0.066(5) -0.002(3) 0.000(3) -0.009(3)
C39 0.037(4) 0.036(4) 0.110(7) -0.015(4) 0.001(4) -0.019(3)
C41 0.018(3) 0.022(3) 0.029(3) 0.007(2) -0.005(2) 0.000(2)
C42 0.026(3) 0.023(3) 0.028(3) 0.007(2) -0.005(2) -0.004(2)
C43 0.027(3) 0.019(3) 0.026(3) 0.007(2) -0.004(2) -0.010(2)
C44 0.030(3) 0.020(3) 0.053(4) 0.002(3) -0.002(3) -0.004(2)
C45 0.032(3) 0.022(3) 0.052(4) 0.006(3) -0.003(3) -0.004(3)
C46 0.040(4) 0.017(3) 0.039(4) 0.000(3) 0.002(3) -0.011(3)
C47 0.043(4) 0.017(3) 0.073(5) -0.008(3) 0.013(3) -0.005(3)
C48 0.027(3) 0.026(3) 0.062(5) -0.001(3) 0.011(3) -0.007(3)
C49 0.051(5) 0.036(4) 0.110(8) -0.004(4) 0.000(5) -0.027(4)
C111 0.025(3) 0.017(3) 0.034(3) 0.005(2) -0.001(2) 0.005(2)
C112 0.033(3) 0.047(4) 0.037(4) 0.016(3) -0.007(3) -0.010(3)
C113 0.035(4) 0.053(4) 0.046(4) 0.024(4) -0.003(3) -0.010(3)
C114 0.043(4) 0.039(4) 0.034(4) 0.015(3) 0.007(3) 0.004(3)
C115 0.058(4) 0.038(4) 0.033(4) 0.009(3) -0.010(3) 0.002(3)
C116 0.039(4) 0.036(3) 0.035(4) 0.009(3) -0.009(3) 0.000(3)
C121 0.026(3) 0.024(3) 0.030(3) 0.008(2) -0.007(2) -0.003(2)
C122 0.023(3) 0.029(3) 0.050(4) 0.000(3) -0.007(3) 0.000(2)
C123 0.021(3) 0.048(4) 0.079(6) 0.000(4) -0.015(3) 0.000(3)
C124 0.030(4) 0.047(4) 0.083(6) 0.001(4) -0.022(4) -0.013(3)
C125 0.043(4) 0.036(4) 0.051(4) -0.007(3) -0.015(3) -0.012(3)
C126 0.034(3) 0.030(3) 0.034(3) 0.001(3) -0.007(3) -0.002(3)
C131 0.018(3) 0.019(3) 0.036(3) 0.004(2) -0.004(2) -0.002(2)
C132 0.041(4) 0.019(3) 0.039(4) 0.008(3) -0.005(3) 0.000(3)
C133 0.034(3) 0.017(3) 0.063(5) 0.007(3) -0.004(3) 0.003(3)
C134 0.036(4) 0.020(3) 0.055(4) -0.007(3) 0.004(3) -0.005(3)
C135 0.032(3) 0.023(3) 0.041(4) -0.003(3) 0.006(3) -0.001(2)
C211 0.024(3) 0.022(3) 0.035(3) 0.000(3) 0.004(2) 0.002(2)
C212 0.029(3) 0.032(3) 0.045(4) 0.006(3) -0.002(3) -0.001(3)
C213 0.032(4) 0.038(4) 0.060(5) 0.016(3) 0.003(3) -0.015(3)
C214 0.026(4) 0.052(5) 0.097(7) 0.017(5) 0.004(4) -0.017(3)
C215 0.025(4) 0.046(4) 0.092(6) 0.007(4) 0.002(4) -0.004(3)
C216 0.028(3) 0.025(3) 0.057(4) 0.010(3) -0.001(3) 0.000(3)
C221 0.032(3) 0.018(3) 0.023(3) 0.002(2) 0.003(2) 0.003(2)
C222 0.034(3) 0.038(3) 0.029(3) -0.004(3) 0.002(3) -0.011(3)
C223 0.042(4) 0.044(4) 0.038(4) -0.009(3) 0.000(3) -0.008(3)
C224 0.053(4) 0.038(4) 0.034(4) -0.011(3) 0.002(3) -0.005(3)
C225 0.050(4) 0.042(4) 0.034(4) -0.004(3) 0.011(3) -0.002(3)
C226 0.031(3) 0.034(3) 0.037(4) -0.002(3) 0.005(3) -0.001(3)
C231 0.020(3) 0.016(3) 0.032(3) 0.005(2) -0.004(2) -0.004(2)
C232 0.031(3) 0.020(3) 0.040(4) -0.002(3) 0.006(3) 0.001(2)
C233 0.031(3) 0.017(3) 0.062(5) 0.000(3) -0.004(3) 0.005(2)
C234 0.031(3) 0.021(3) 0.049(4) 0.011(3) -0.011(3) -0.003(2)
C235 0.036(3) 0.025(3) 0.031(3) 0.005(3) -0.008(3) 0.000(3)
C311 0.027(3) 0.020(3) 0.019(3) 0.002(2) -0.006(2) 0.002(2)
C312 0.031(3) 0.029(3) 0.025(3) 0.006(2) -0.003(2) -0.004(3)
C313 0.054(4) 0.025(3) 0.031(3) 0.000(3) -0.003(3) -0.005(3)
C314 0.066(5) 0.019(3) 0.038(4) 0.003(3) 0.001(3) 0.007(3)
C315 0.049(4) 0.035(4) 0.056(5) 0.007(3) 0.013(3) 0.017(3)
C316 0.030(3) 0.030(3) 0.041(4) 0.010(3) 0.004(3) 0.003(3)
C321 0.023(3) 0.029(3) 0.028(3) -0.001(2) -0.003(2) -0.004(2)
C322 0.059(4) 0.039(4) 0.046(4) -0.008(3) -0.026(3) 0.007(3)
C323 0.062(5) 0.043(4) 0.057(5) -0.023(4) -0.019(4) 0.010(4)
C324 0.062(5) 0.065(5) 0.035(4) -0.016(4) -0.009(3) -0.012(4)
C325 0.118(7) 0.049(5) 0.029(4) -0.004(3) -0.014(4) -0.007(5)
C326 0.087(6) 0.034(4) 0.037(4) -0.003(3) -0.008(4) -0.002(4)
C331 0.014(3) 0.026(3) 0.032(3) 0.004(2) -0.006(2) -0.001(2)
C332 0.022(3) 0.030(3) 0.055(4) 0.018(3) -0.014(3) -0.010(3)
C333 0.029(3) 0.041(4) 0.057(5) 0.007(3) -0.019(3) -0.006(3)
C334 0.024(3) 0.038(4) 0.052(4) 0.011(3) -0.004(3) -0.012(3)
C335 0.027(3) 0.031(3) 0.041(4) 0.009(3) -0.003(3) -0.003(3)
C411 0.024(3) 0.026(3) 0.023(3) -0.002(2) 0.000(2) -0.002(2)
C412 0.032(3) 0.035(3) 0.044(4) -0.012(3) -0.006(3) -0.007(3)
C413 0.040(4) 0.037(4) 0.061(5) -0.024(3) 0.004(3) -0.012(3)
C414 0.059(5) 0.030(4) 0.061(5) -0.015(3) 0.004(4) 0.004(3)
C415 0.054(4) 0.034(4) 0.050(4) -0.005(3) -0.004(3) 0.013(3)
C416 0.034(3) 0.035(3) 0.030(3) -0.001(3) -0.003(3) -0.005(3)
C421 0.029(3) 0.044(3) 0.031(3) 0.011(3) -0.003(2) -0.007(3)
C422 0.062(4) 0.111(6) 0.074(5) 0.050(5) 0.033(4) 0.046(4)
C423 0.078(5) 0.128(6) 0.080(5) 0.065(5) 0.025(4) 0.050(5)
C424 0.056(4) 0.106(6) 0.045(4) 0.029(4) 0.003(3) 0.004(4)
C425 0.065(4) 0.060(4) 0.041(4) -0.002(3) 0.009(3) -0.009(4)
C426 0.064(4) 0.043(4) 0.037(3) -0.003(3) 0.011(3) -0.004(3)
C431 0.019(3) 0.020(3) 0.024(3) -0.001(2) -0.003(2) -0.001(2)
C432 0.029(3) 0.031(3) 0.030(3) -0.002(3) -0.009(2) -0.006(3)
C433 0.025(3) 0.035(3) 0.042(4) -0.004(3) -0.003(3) -0.012(3)
C434 0.023(3) 0.031(3) 0.035(3) -0.003(3) -0.007(2) -0.007(2)
C435 0.032(3) 0.035(3) 0.025(3) 0.000(3) 0.000(2) -0.002(3)
Cl1S 0.0806(15) 0.0993(18) 0.0661(15) 0.0225(13) 0.0227(12) 0.0357(13)
Cl2S 0.0948(16) 0.0860(16) 0.0581(13) 0.0264(12) 0.0081(12) 0.0350(13)
C1S 0.088(6) 0.075(6) 0.042(5) 0.009(4) -0.015(4) -0.018(5)
Cl3S 0.063(3) 0.050(2) 0.160(5) -0.014(3) 0.046(3) -0.015(2)
Cl4S 0.066(3) 0.202(7) 0.057(3) -0.028(3) -0.001(2) -0.069(4)
C2S 0.075(11) 0.135(17) 0.020(7) -0.005(9) 0.000(7) -0.066(12)
P5 0.0353(9) 0.0374(9) 0.0443(10) 0.0114(8) -0.0124(7) -0.0105(7)
F1 0.039(3) 0.196(8) 0.194(8) 0.117(7) -0.007(4) -0.031(4)
F2 0.046(3) 0.072(3) 0.132(5) 0.022(3) -0.004(3) 0.004(2)
F3 0.159(5) 0.064(3) 0.048(3) 0.000(2) -0.006(3) -0.022(3)
F4 0.226(8) 0.067(4) 0.070(4) 0.001(3) -0.047(4) -0.064(4)
F5 0.108(4) 0.051(3) 0.076(3) 0.031(3) -0.035(3) -0.024(3)
F6 0.063(3) 0.055(3) 0.068(3) 0.029(2) -0.024(2) -0.015(2)
P6 0.0275(8) 0.0382(9) 0.0344(9) -0.0080(7) 0.0018(6) -0.0071(7)
F7 0.068(3) 0.050(2) 0.058(3) -0.022(2) 0.009(2) -0.008(2)
F8 0.049(2) 0.046(2) 0.044(2) -0.0149(18) 0.0044(17) -0.0069(18)
F9 0.034(2) 0.056(3) 0.112(4) -0.015(3) -0.005(2) -0.0078(19)
F10 0.035(2) 0.129(5) 0.131(5) -0.066(4) -0.009(3) -0.015(3)
F11 0.136(5) 0.066(3) 0.040(3) 0.004(2) 0.002(3) 0.030(3)
F12 0.116(4) 0.050(3) 0.056(3) 0.007(2) 0.014(3) -0.015(3)

loop_
_atom_type_symbol
_atom_type_description
_atom_type_scat_dispersion_real
_atom_type_scat_dispersion_imag
_atom_type_scat_source
C C 0.0181 0.0091 'International Tables Vol C Tables 4.2.6.8 and 6.1.1.4'
H H 0.0000 0.0000 'International Tables Vol C Tables 4.2.6.8 and 6.1.1.4'
Cl Cl 0.3639 0.7018 'International Tables Vol C Tables 4.2.6.8 and 6.1.1.4'
Cu Cu -1.9646 0.5888 'International Tables Vol C Tables 4.2.6.8 and 6.1.1.4'
F F 0.0727 0.0534 'International Tables Vol C Tables 4.2.6.8 and 6.1.1.4'
N N 0.0311 0.0180 'International Tables Vol C Tables 4.2.6.8 and 6.1.1.4'
O O 0.0492 0.0322 'International Tables Vol C Tables 4.2.6.8 and 6.1.1.4'
P P 0.2955 0.4335 'International Tables Vol C Tables 4.2.6.8 and 6.1.1.4'
Pt Pt -4.5932 6.9264 'International Tables Vol C Tables 4.2.6.8 and 6.1.1.4'

loop_
_geom_angle_atom_site_label_1
_geom_angle_atom_site_label_2
_geom_angle_atom_site_label_3
_geom_angle
_geom_angle_site_symmetry_1
_geom_angle_site_symmetry_3
_geom_angle_publ_flag
Cu2 Pt1 Cu1 54.62(2) . . ?
Cu2 Pt1 Cu3 54.53(2) . . ?
Cu2 Pt1 Cu4 77.13(2) . . ?
Cu3 Pt1 Cu1 84.58(2) . . ?
Cu4 Pt1 Cu1 54.40(2) . . ?
Cu4 Pt1 Cu3 55.10(2) . . ?
P1 Pt1 Cu1 99.74(4) . . ?
P1 Pt1 Cu2 77.93(4) . . ?
P1 Pt1 Cu3 117.65(4) . . ?
P1 Pt1 Cu4 151.73(4) . . ?
P2 Pt1 Cu1 118.28(4) . . ?
P2 Pt1 Cu2 153.62(4) . . ?
P2 Pt1 Cu3 101.64(4) . . ?
P2 Pt1 Cu4 79.39(4) . . ?
P2 Pt1 P1 127.48(5) . . ?
C11 Pt1 Cu1 42.80(15) . . ?
C11 Pt1 Cu2 91.46(15) . . ?
C11 Pt1 Cu3 125.95(15) . . ?
C11 Pt1 Cu4 79.19(15) . . ?
C11 Pt1 P1 88.37(15) . . ?
C11 Pt1 P2 95.80(15) . . ?
C31 Pt1 Cu1 126.35(16) . . ?
C31 Pt1 Cu2 80.42(15) . . ?
C31 Pt1 Cu3 42.91(16) . . ?
C31 Pt1 Cu4 91.47(15) . . ?
C31 Pt1 P1 97.32(15) . . ?
C31 Pt1 P2 88.37(15) . . ?
C31 Pt1 C11 168.8(2) . . ?
Cu2 Pt2 Cu1 54.25(2) . . ?
Cu2 Pt2 Cu3 54.08(2) . . ?
Cu2 Pt2 Cu4 75.95(2) . . ?
Cu3 Pt2 Cu1 83.88(2) . . ?
Cu4 Pt2 Cu1 53.72(2) . . ?
Cu4 Pt2 Cu3 54.35(2) . . ?
P3 Pt2 Cu1 99.21(4) . . ?
P3 Pt2 Cu2 149.98(4) . . ?
P3 Pt2 Cu3 115.71(4) . . ?
P3 Pt2 Cu4 76.43(4) . . ?
P3 Pt2 P4 131.79(5) . . ?
P4 Pt2 Cu1 116.63(4) . . ?
P4 Pt2 Cu2 77.43(4) . . ?
P4 Pt2 Cu3 99.96(4) . . ?
P4 Pt2 Cu4 150.95(4) . . ?
C21 Pt2 Cu1 43.50(16) . . ?
C21 Pt2 Cu2 80.61(16) . . ?
C21 Pt2 Cu3 126.18(16) . . ?
C21 Pt2 Cu4 90.85(16) . . ?
C21 Pt2 P3 88.28(15) . . ?
C21 Pt2 P4 96.11(15) . . ?
C21 Pt2 C41 169.3(2) . . ?
C41 Pt2 Cu1 126.09(16) . . ?
C41 Pt2 Cu2 90.35(15) . . ?
C41 Pt2 Cu3 43.14(16) . . ?
C41 Pt2 Cu4 81.38(16) . . ?
C41 Pt2 P3 96.94(15) . . ?
C41 Pt2 P4 87.38(15) . . ?
Pt1 Cu1 Pt2 95.47(2) . . ?
Cu2 Cu1 Pt1 59.19(2) . . ?
Cu2 Cu1 Pt2 59.43(2) . . ?
Cu4 Cu1 Pt1 59.34(2) . . ?
Cu4 Cu1 Pt2 60.36(2) . . ?
Cu4 Cu1 Cu2 82.31(3) . . ?
C11 Cu1 Pt1 43.64(15) . . ?
C11 Cu1 Pt2 137.43(16) . . ?
C11 Cu1 Cu2 96.37(15) . . ?
C11 Cu1 Cu4 83.59(15) . . ?
C11 Cu1 C12 34.1(2) . . ?
C11 Cu1 C21 179.2(2) . . ?
C11 Cu1 C22 144.9(2) . . ?
C12 Cu1 Pt1 77.63(15) . . ?
C12 Cu1 Pt2 167.47(15) . . ?
C12 Cu1 Cu2 123.02(15) . . ?
C12 Cu1 Cu4 107.17(15) . . ?
C21 Cu1 Pt1 137.06(15) . . ?
C21 Cu1 Pt2 43.09(15) . . ?
C21 Cu1 Cu2 84.44(15) . . ?
C21 Cu1 Cu4 96.54(15) . . ?
C21 Cu1 C12 145.2(2) . . ?
C21 Cu1 C22 34.6(2) . . ?
C22 Cu1 Pt1 167.46(15) . . ?
C22 Cu1 Pt2 77.59(15) . . ?
C22 Cu1 Cu2 108.34(15) . . ?
C22 Cu1 Cu4 123.39(16) . . ?
C22 Cu1 C12 111.0(2) . . ?
Pt1 Cu2 Pt2 103.95(2) . . ?
Cu1 Cu2 Pt1 66.19(2) . . ?
Cu1 Cu2 Pt2 66.33(2) . . ?
Cu3 Cu2 Pt1 65.93(2) . . ?
Cu3 Cu2 Pt2 66.21(3) . . ?
Cu3 Cu2 Cu1 98.00(3) . . ?
N1 Cu2 Pt1 94.40(13) . . ?
N1 Cu2 Pt2 131.03(13) . . ?
N1 Cu2 Cu1 81.25(12) . . ?
N1 Cu2 Cu3 158.20(14) . . ?
N1 Cu2 N4 108.18(17) . . ?
N4 Cu2 Pt1 130.89(13) . . ?
N4 Cu2 Pt2 93.28(13) . . ?
N4 Cu2 Cu1 157.70(13) . . ?
N4 Cu2 Cu3 80.65(13) . . ?
Pt1 Cu3 Pt2 96.07(2) . . ?
Cu2 Cu3 Pt1 59.55(2) . . ?
Cu2 Cu3 Pt2 59.71(2) . . ?
Cu2 Cu3 Cu4 82.12(3) . . ?
Cu4 Cu3 Pt1 59.35(2) . . ?
Cu4 Cu3 Pt2 60.29(2) . . ?
C31 Cu3 Pt1 43.91(15) . . ?
C31 Cu3 Pt2 138.47(16) . . ?
C31 Cu3 Cu2 85.05(16) . . ?
C31 Cu3 Cu4 96.19(15) . . ?
C31 Cu3 C32 34.0(2) . . ?
C31 Cu3 C41 177.3(2) . . ?
C31 Cu3 C42 143.5(2) . . ?
C32 Cu3 Pt1 77.85(14) . . ?
C32 Cu3 Pt2 168.31(15) . . ?
C32 Cu3 Cu2 108.73(15) . . ?
C32 Cu3 Cu4 122.53(14) . . ?
C41 Cu3 Pt1 138.62(16) . . ?
C41 Cu3 Pt2 43.63(16) . . ?
C41 Cu3 Cu2 95.85(16) . . ?
C41 Cu3 Cu4 86.47(15) . . ?
C41 Cu3 C32 143.5(2) . . ?
C41 Cu3 C42 34.3(2) . . ?
C42 Cu3 Pt1 169.48(15) . . ?
C42 Cu3 Pt2 77.85(16) . . ?
C42 Cu3 Cu2 122.34(16) . . ?
C42 Cu3 Cu4 110.15(15) . . ?
C42 Cu3 C32 109.6(2) . . ?
Pt1 Cu4 Pt2 102.96(2) . . ?
Cu1 Cu4 Pt1 66.27(3) . . ?
Cu1 Cu4 Pt2 65.92(2) . . ?
Cu1 Cu4 Cu3 97.57(3) . . ?
Cu3 Cu4 Pt1 65.55(2) . . ?
Cu3 Cu4 Pt2 65.36(2) . . ?
N2 Cu4 Pt1 93.61(13) . . ?
N2 Cu4 Pt2 132.77(13) . . ?
N2 Cu4 Cu1 157.02(14) . . ?
N2 Cu4 Cu3 82.91(12) . . ?
N3 Cu4 Pt1 131.73(12) . . ?
N3 Cu4 Pt2 93.05(13) . . ?
N3 Cu4 Cu1 80.21(13) . . ?
N3 Cu4 Cu3 156.67(13) . . ?
N3 Cu4 N2 108.18(18) . . ?
C111 P1 Pt1 117.08(17) . . ?
C121 P1 Pt1 115.53(18) . . ?
C121 P1 C111 103.9(3) . . ?
C121 P1 C131 104.6(3) . . ?
C131 P1 Pt1 112.74(19) . . ?
C131 P1 C111 101.2(2) . . ?
C211 P2 Pt1 115.69(19) . . ?
C211 P2 C221 102.8(3) . . ?
C211 P2 C231 105.9(2) . . ?
C221 P2 Pt1 118.10(18) . . ?
C221 P2 C231 100.9(2) . . ?
C231 P2 Pt1 111.72(18) . . ?
C311 P3 Pt2 119.61(18) . . ?
C311 P3 C321 103.2(3) . . ?
C311 P3 C331 102.8(2) . . ?
C321 P3 Pt2 113.98(18) . . ?
C321 P3 C331 104.3(3) . . ?
C331 P3 Pt2 111.24(18) . . ?
C411 P4 Pt2 117.78(18) . . ?
C411 P4 C421 101.9(3) . . ?
C411 P4 C431 104.3(2) . . ?
C421 P4 Pt2 115.7(2) . . ?
C431 P4 Pt2 111.73(17) . . ?
C431 P4 C421 103.8(3) . . ?
C26 O1 C29 117.2(5) . . ?
C16 O2 C19 118.0(5) . . ?
C36 O3 C39 117.3(5) . . ?
C46 O4 C49 117.7(5) . . ?
C131 N1 Cu2 121.1(4) . . ?
C135 N1 Cu2 120.2(4) . . ?
C135 N1 C131 118.6(5) . . ?
C231 N2 Cu4 121.9(4) . . ?
C235 N2 Cu4 120.0(4) . . ?
C235 N2 C231 118.1(5) . . ?
C331 N3 Cu4 121.9(3) . . ?
C335 N3 Cu4 120.1(4) . . ?
C335 N3 C331 117.8(5) . . ?
C431 N4 Cu2 122.2(4) . . ?
C435 N4 Cu2 119.9(4) . . ?
C435 N4 C431 117.9(5) . . ?
Cu1 C11 Pt1 93.6(2) . . ?
C12 C11 Pt1 173.2(5) . . ?
C12 C11 Cu1 82.2(4) . . ?
C11 C12 Cu1 63.7(3) . . ?
C11 C12 C13 164.2(6) . . ?
C13 C12 Cu1 130.9(4) . . ?
C14 C13 C12 120.4(5) . . ?
C14 C13 C18 117.6(5) . . ?
C18 C13 C12 122.0(5) . . ?
C13 C14 H14 119.7 . . ?
C15 C14 C13 120.6(6) . . ?
C15 C14 H14 119.7 . . ?
C14 C15 H15 119.7 . . ?
C14 C15 C16 120.6(6) . . ?
C16 C15 H15 119.7 . . ?
O2 C16 C15 116.0(5) . . ?
C17 C16 O2 123.9(5) . . ?
C17 C16 C15 120.0(5) . . ?
C16 C17 H17 120.4 . . ?
C16 C17 C18 119.3(5) . . ?
C18 C17 H17 120.4 . . ?
C13 C18 H18 119.1 . . ?
C17 C18 C13 121.9(6) . . ?
C17 C18 H18 119.1 . . ?
O2 C19 H19A 109.5 . . ?
O2 C19 H19B 109.5 . . ?
O2 C19 H19C 109.5 . . ?
H19A C19 H19B 109.5 . . ?
H19A C19 H19C 109.5 . . ?
H19B C19 H19C 109.5 . . ?
Pt2 C21 Cu1 93.4(2) . . ?
C22 C21 Pt2 171.0(5) . . ?
C22 C21 Cu1 78.6(4) . . ?
C21 C22 Cu1 66.8(4) . . ?
C21 C22 C23 170.3(6) . . ?
C23 C22 Cu1 122.4(4) . . ?
C24 C23 C22 121.5(5) . . ?
C28 C23 C22 119.5(5) . . ?
C28 C23 C24 119.0(5) . . ?
C23 C24 H24 120.4 . . ?
C25 C24 C23 119.3(6) . . ?
C25 C24 H24 120.4 . . ?
C24 C25 H25 119.8 . . ?
C26 C25 C24 120.4(6) . . ?
C26 C25 H25 119.8 . . ?
O1 C26 C25 115.3(5) . . ?
O1 C26 C27 123.9(6) . . ?
C27 C26 C25 120.8(5) . . ?
C26 C27 H27 120.7 . . ?
C26 C27 C28 118.6(6) . . ?
C28 C27 H27 120.7 . . ?
C23 C28 C27 121.9(6) . . ?
C23 C28 H28 119.0 . . ?
C27 C28 H28 119.0 . . ?
O1 C29 H29A 109.5 . . ?
O1 C29 H29B 109.5 . . ?
O1 C29 H29C 109.5 . . ?
H29A C29 H29B 109.5 . . ?
H29A C29 H29C 109.5 . . ?
H29B C29 H29C 109.5 . . ?
Cu3 C31 Pt1 93.2(2) . . ?
C32 C31 Pt1 173.5(5) . . ?
C32 C31 Cu3 82.2(4) . . ?
C31 C32 Cu3 63.7(3) . . ?
C31 C32 C33 165.4(6) . . ?
C33 C32 Cu3 130.1(4) . . ?
C34 C33 C32 122.1(5) . . ?
C34 C33 C38 117.4(5) . . ?
C38 C33 C32 120.5(5) . . ?
C33 C34 H34 119.0 . . ?
C33 C34 C35 121.9(6) . . ?
C35 C34 H34 119.0 . . ?
C34 C35 H35 119.9 . . ?
C36 C35 C34 120.1(6) . . ?
C36 C35 H35 119.9 . . ?
O3 C36 C37 115.9(5) . . ?
C35 C36 O3 124.8(5) . . ?
C35 C36 C37 119.4(5) . . ?
C36 C37 H37 119.7 . . ?
C38 C37 C36 120.6(6) . . ?
C38 C37 H37 119.7 . . ?
C33 C38 H38 119.7 . . ?
C37 C38 C33 120.6(6) . . ?
C37 C38 H38 119.7 . . ?
O3 C39 H39A 109.5 . . ?
O3 C39 H39B 109.5 . . ?
O3 C39 H39C 109.5 . . ?
H39A C39 H39B 109.5 . . ?
H39A C39 H39C 109.5 . . ?
H39B C39 H39C 109.5 . . ?
Cu3 C41 Pt2 93.2(2) . . ?
C42 C41 Pt2 171.7(5) . . ?
C42 C41 Cu3 79.4(4) . . ?
C41 C42 Cu3 66.3(3) . . ?
C41 C42 C43 169.5(6) . . ?
C43 C42 Cu3 123.5(4) . . ?
C44 C43 C42 119.5(5) . . ?
C48 C43 C42 122.6(5) . . ?
C48 C43 C44 117.8(5) . . ?
C43 C44 H44 119.4 . . ?
C45 C44 C43 121.2(6) . . ?
C45 C44 H44 119.4 . . ?
C44 C45 H45 120.0 . . ?
C46 C45 C44 119.9(6) . . ?
C46 C45 H45 120.0 . . ?
O4 C46 C47 115.5(5) . . ?
C45 C46 O4 124.8(5) . . ?
C45 C46 C47 119.7(5) . . ?
C46 C47 H47 119.9 . . ?
C48 C47 C46 120.2(6) . . ?
C48 C47 H47 119.9 . . ?
C43 C48 H48 119.5 . . ?
C47 C48 C43 121.1(6) . . ?
C47 C48 H48 119.5 . . ?
O4 C49 H49A 109.5 . . ?
O4 C49 H49B 109.5 . . ?
O4 C49 H49C 109.5 . . ?
H49A C49 H49B 109.5 . . ?
H49A C49 H49C 109.5 . . ?
H49B C49 H49C 109.5 . . ?
C112 C111 P1 117.7(5) . . ?
C116 C111 P1 122.8(4) . . ?
C116 C111 C112 119.4(6) . . ?
C111 C112 H112 120.3 . . ?
C113 C112 C111 119.5(6) . . ?
C113 C112 H112 120.3 . . ?
C112 C113 H113 119.2 . . ?
C114 C113 C112 121.6(6) . . ?
C114 C113 H113 119.2 . . ?
C113 C114 H114 120.8 . . ?
C113 C114 C115 118.5(6) . . ?
C115 C114 H114 120.8 . . ?
C114 C115 H115 119.2 . . ?
C114 C115 C116 121.6(6) . . ?
C116 C115 H115 119.2 . . ?
C111 C116 C115 119.4(6) . . ?
C111 C116 H116 120.3 . . ?
C115 C116 H116 120.3 . . ?
C122 C121 P1 123.8(5) . . ?
C122 C121 C126 119.0(5) . . ?
C126 C121 P1 117.1(4) . . ?
C121 C122 H122 119.7 . . ?
C121 C122 C123 120.5(6) . . ?
C123 C122 H122 119.7 . . ?
C122 C123 H123 120.0 . . ?
C124 C123 C122 120.0(6) . . ?
C124 C123 H123 120.0 . . ?
C123 C124 H124 119.9 . . ?
C123 C124 C125 120.3(6) . . ?
C125 C124 H124 119.9 . . ?
C124 C125 H125 120.3 . . ?
C126 C125 C124 119.4(6) . . ?
C126 C125 H125 120.3 . . ?
C121 C126 H126 119.6 . . ?
C125 C126 C121 120.7(6) . . ?
C125 C126 H126 119.6 . . ?
N1 C131 P1 115.1(4) . . ?
N1 C131 C132 121.1(5) . . ?
C132 C131 P1 123.7(5) . . ?
C131 C132 H132 119.9 . . ?
C133 C132 C131 120.2(6) . . ?
C133 C132 H132 119.9 . . ?
C132 C133 H133 120.6 . . ?
C134 C133 C132 118.8(6) . . ?
C134 C133 H133 120.6 . . ?
C133 C134 H134 120.6 . . ?
C133 C134 C135 118.7(6) . . ?
C135 C134 H134 120.6 . . ?
N1 C135 C134 122.5(6) . . ?
N1 C135 H135 118.8 . . ?
C134 C135 H135 118.8 . . ?
C212 C211 P2 117.2(4) . . ?
C216 C211 P2 123.9(4) . . ?
C216 C211 C212 118.9(5) . . ?
C211 C212 H212 119.8 . . ?
C213 C212 C211 120.4(6) . . ?
C213 C212 H212 119.8 . . ?
C212 C213 H213 119.7 . . ?
C212 C213 C214 120.5(6) . . ?
C214 C213 H213 119.7 . . ?
C213 C214 H214 120.2 . . ?
C213 C214 C215 119.6(6) . . ?
C215 C214 H214 120.2 . . ?
C214 C215 H215 120.0 . . ?
C216 C215 C214 120.1(7) . . ?
C216 C215 H215 120.0 . . ?
C211 C216 H216 119.8 . . ?
C215 C216 C211 120.4(6) . . ?
C215 C216 H216 119.8 . . ?
C222 C221 P2 118.5(4) . . ?
C226 C221 P2 123.1(5) . . ?
C226 C221 C222 118.3(6) . . ?
C221 C222 H222 119.6 . . ?
C223 C222 C221 120.8(6) . . ?
C223 C222 H222 119.6 . . ?
C222 C223 H223 120.0 . . ?
C224 C223 C222 120.0(6) . . ?
C224 C223 H223 120.0 . . ?
C223 C224 H224 120.3 . . ?
C225 C224 C223 119.4(6) . . ?
C225 C224 H224 120.3 . . ?
C224 C225 H225 119.4 . . ?
C224 C225 C226 121.3(6) . . ?
C226 C225 H225 119.4 . . ?
C221 C226 H226 119.9 . . ?
C225 C226 C221 120.2(6) . . ?
C225 C226 H226 119.9 . . ?
N2 C231 P2 115.7(4) . . ?
N2 C231 C232 122.4(5) . . ?
C232 C231 P2 121.9(5) . . ?
C231 C232 H232 120.7 . . ?
C231 C232 C233 118.5(6) . . ?
C233 C232 H232 120.7 . . ?
C232 C233 H233 120.7 . . ?
C234 C233 C232 118.5(6) . . ?
C234 C233 H233 120.7 . . ?
C233 C234 H234 120.2 . . ?
C233 C234 C235 119.7(6) . . ?
C235 C234 H234 120.2 . . ?
N2 C235 C234 122.7(6) . . ?
N2 C235 H235 118.6 . . ?
C234 C235 H235 118.6 . . ?
C312 C311 P3 118.8(4) . . ?
C316 C311 P3 122.0(4) . . ?
C316 C311 C312 119.1(5) . . ?
C311 C312 H312 119.9 . . ?
C313 C312 C311 120.3(6) . . ?
C313 C312 H312 119.9 . . ?
C312 C313 H313 119.8 . . ?
C312 C313 C314 120.3(6) . . ?
C314 C313 H313 119.8 . . ?
C313 C314 H314 120.3 . . ?
C315 C314 C313 119.5(6) . . ?
C315 C314 H314 120.3 . . ?
C314 C315 H315 119.6 . . ?
C314 C315 C316 120.8(6) . . ?
C316 C315 H315 119.6 . . ?
C311 C316 C315 120.1(6) . . ?
C311 C316 H316 120.0 . . ?
C315 C316 H316 120.0 . . ?
C322 C321 P3 119.7(5) . . ?
C326 C321 P3 122.7(5) . . ?
C326 C321 C322 117.5(6) . . ?
C321 C322 H322 119.6 . . ?
C323 C322 C321 120.7(7) . . ?
C323 C322 H322 119.6 . . ?
C322 C323 H323 119.8 . . ?
C324 C323 C322 120.5(7) . . ?
C324 C323 H323 119.8 . . ?
C323 C324 H324 120.2 . . ?
C325 C324 C323 119.5(7) . . ?
C325 C324 H324 120.2 . . ?
C324 C325 H325 119.9 . . ?
C324 C325 C326 120.2(7) . . ?
C326 C325 H325 119.9 . . ?
C321 C326 C325 121.6(7) . . ?
C321 C326 H326 119.2 . . ?
C325 C326 H326 119.2 . . ?
N3 C331 P3 113.5(4) . . ?
N3 C331 C332 121.2(5) . . ?
C332 C331 P3 125.3(5) . . ?
C331 C332 H332 119.4 . . ?
C333 C332 C331 121.2(7) . . ?
C333 C332 H332 119.4 . . ?
C332 C333 H333 120.5 . . ?
C332 C333 C334 118.9(6) . . ?
C334 C333 H333 120.5 . . ?
C333 C334 H334 121.0 . . ?
C333 C334 C335 118.0(6) . . ?
C335 C334 H334 121.0 . . ?
N3 C335 C334 122.9(6) . . ?
N3 C335 H335 118.6 . . ?
C334 C335 H335 118.6 . . ?
C412 C411 P4 117.3(4) . . ?
C416 C411 P4 123.6(4) . . ?
C416 C411 C412 119.0(6) . . ?
C411 C412 H412 120.1 . . ?
C413 C412 C411 119.7(6) . . ?
C413 C412 H412 120.1 . . ?
C412 C413 H413 119.7 . . ?
C414 C413 C412 120.6(7) . . ?
C414 C413 H413 119.7 . . ?
C413 C414 H414 119.9 . . ?
C413 C414 C415 120.1(6) . . ?
C415 C414 H414 119.9 . . ?
C414 C415 H415 120.1 . . ?
C414 C415 C416 119.9(7) . . ?
C416 C415 H415 120.1 . . ?
C411 C416 C415 120.6(6) . . ?
C411 C416 H416 119.7 . . ?
C415 C416 H416 119.7 . . ?
C422 C421 P4 121.4(6) . . ?
C422 C421 C426 118.2(6) . . ?
C426 C421 P4 120.4(5) . . ?
C421 C422 H422 119.4 . . ?
C421 C422 C423 121.3(8) . . ?
C423 C422 H422 119.4 . . ?
C422 C423 H423 120.1 . . ?
C424 C423 C422 119.9(9) . . ?
C424 C423 H423 120.1 . . ?
C423 C424 H424 119.9 . . ?
C423 C424 C425 120.3(8) . . ?
C425 C424 H424 119.9 . . ?
C424 C425 H425 120.4 . . ?
C424 C425 C426 119.1(8) . . ?
C426 C425 H425 120.4 . . ?
C421 C426 H426 119.4 . . ?
C425 C426 C421 121.1(7) . . ?
C425 C426 H426 119.4 . . ?
N4 C431 P4 113.9(4) . . ?
N4 C431 C432 121.9(5) . . ?
C432 C431 P4 124.1(4) . . ?
C431 C432 H432 120.2 . . ?
C431 C432 C433 119.6(6) . . ?
C433 C432 H432 120.2 . . ?
C432 C433 H433 120.5 . . ?
C434 C433 C432 119.1(5) . . ?
C434 C433 H433 120.5 . . ?
C433 C434 H434 120.8 . . ?
C433 C434 C435 118.3(5) . . ?
C435 C434 H434 120.8 . . ?
N4 C435 C434 123.2(5) . . ?
N4 C435 H435 118.4 . . ?
C434 C435 H435 118.4 . . ?
Cl1S C1S Cl2S 110.8(5) . . ?
Cl1S C1S H1SA 109.5 . . ?
Cl1S C1S H1SB 109.5 . . ?
Cl2S C1S H1SA 109.5 . . ?
Cl2S C1S H1SB 109.5 . . ?
H1SA C1S H1SB 108.1 . . ?
Cl3S C2S H2SA 109.3 . . ?
Cl3S C2S H2SB 109.3 . . ?
Cl4S C2S Cl3S 111.7(9) . . ?
Cl4S C2S H2SA 109.3 . . ?
Cl4S C2S H2SB 109.3 . . ?
H2SA C2S H2SB 107.9 . . ?
F1 P5 F2 179.0(4) . . ?
F1 P5 F3 92.5(5) . . ?
F1 P5 F4 90.0(5) . . ?
F1 P5 F5 89.7(3) . . ?
F1 P5 F6 90.3(3) . . ?
F2 P5 F3 87.1(4) . . ?
F2 P5 F4 90.5(4) . . ?
F2 P5 F5 91.2(3) . . ?
F2 P5 F6 88.8(3) . . ?
F3 P5 F5 90.2(3) . . ?
F3 P5 F6 89.3(3) . . ?
F4 P5 F3 177.5(4) . . ?
F4 P5 F5 90.3(3) . . ?
F4 P5 F6 90.2(3) . . ?
F6 P5 F5 179.5(3) . . ?
F7 P6 F8 179.2(3) . . ?
F7 P6 F12 89.3(3) . . ?
F8 P6 F12 90.2(2) . . ?
F9 P6 F7 90.0(2) . . ?
F9 P6 F8 89.5(2) . . ?
F9 P6 F12 88.4(3) . . ?
F10 P6 F7 90.7(3) . . ?
F10 P6 F8 89.9(3) . . ?
F10 P6 F9 177.7(4) . . ?
F10 P6 F11 92.7(4) . . ?
F10 P6 F12 89.4(3) . . ?
F11 P6 F7 91.1(3) . . ?
F11 P6 F8 89.4(2) . . ?
F11 P6 F9 89.6(3) . . ?
F11 P6 F12 177.9(3) . . ?

loop_
_geom_bond_atom_site_label_1
_geom_bond_atom_site_label_2
_geom_bond_distance
_geom_bond_site_symmetry_2
_geom_bond_publ_flag
Pt1 Cu1 2.8996(8) . ?
Pt1 Cu2 2.7220(8) . ?
Pt1 Cu3 2.8830(8) . ?
Pt1 Cu4 2.7246(8) . ?
Pt1 P1 2.3321(13) . ?
Pt1 P2 2.3217(13) . ?
Pt1 C11 2.005(5) . ?
Pt1 C31 2.002(5) . ?
Pt2 Cu1 2.9164(8) . ?
Pt2 Cu2 2.7418(8) . ?
Pt2 Cu3 2.9056(8) . ?
Pt2 Cu4 2.7764(8) . ?
Pt2 P3 2.3256(14) . ?
Pt2 P4 2.3275(13) . ?
Pt2 C21 1.996(5) . ?
Pt2 C41 2.008(6) . ?
Cu1 Cu2 2.5842(10) . ?
Cu1 Cu4 2.5753(10) . ?
Cu1 C11 1.974(5) . ?
Cu1 C12 2.182(5) . ?
Cu1 C21 2.011(6) . ?
Cu1 C22 2.144(6) . ?
Cu2 Cu3 2.5715(10) . ?
Cu2 N1 2.055(4) . ?
Cu2 N4 2.059(4) . ?
Cu3 Cu4 2.5975(10) . ?
Cu3 C31 1.966(6) . ?
Cu3 C32 2.172(5) . ?
Cu3 C41 1.990(6) . ?
Cu3 C42 2.136(5) . ?
Cu4 N2 2.070(5) . ?
Cu4 N3 2.065(5) . ?
P1 C111 1.840(6) . ?
P1 C121 1.819(6) . ?
P1 C131 1.836(6) . ?
P2 C211 1.820(6) . ?
P2 C221 1.835(6) . ?
P2 C231 1.848(5) . ?
P3 C311 1.823(5) . ?
P3 C321 1.833(6) . ?
P3 C331 1.836(5) . ?
P4 C411 1.814(6) . ?
P4 C421 1.838(6) . ?
P4 C431 1.837(5) . ?
O1 C26 1.372(7) . ?
O1 C29 1.434(9) . ?
O2 C16 1.371(7) . ?
O2 C19 1.424(8) . ?
O3 C36 1.370(7) . ?
O3 C39 1.412(8) . ?
O4 C46 1.373(7) . ?
O4 C49 1.407(9) . ?
N1 C131 1.346(7) . ?
N1 C135 1.341(7) . ?
N2 C231 1.340(7) . ?
N2 C235 1.338(7) . ?
N3 C331 1.348(7) . ?
N3 C335 1.339(7) . ?
N4 C431 1.345(7) . ?
N4 C435 1.338(7) . ?
C11 C12 1.234(8) . ?
C12 C13 1.437(8) . ?
C13 C14 1.389(8) . ?
C13 C18 1.390(8) . ?
C14 H14 0.9500 . ?
C14 C15 1.375(9) . ?
C15 H15 0.9500 . ?
C15 C16 1.379(9) . ?
C16 C17 1.368(8) . ?
C17 H17 0.9500 . ?
C17 C18 1.381(8) . ?
C18 H18 0.9500 . ?
C19 H19A 0.9800 . ?
C19 H19B 0.9800 . ?
C19 H19C 0.9800 . ?
C21 C22 1.241(8) . ?
C22 C23 1.450(8) . ?
C23 C24 1.404(8) . ?
C23 C28 1.377(9) . ?
C24 H24 0.9500 . ?
C24 C25 1.399(8) . ?
C25 H25 0.9500 . ?
C25 C26 1.381(9) . ?
C26 C27 1.380(9) . ?
C27 H27 0.9500 . ?
C27 C28 1.396(8) . ?
C28 H28 0.9500 . ?
C29 H29A 0.9800 . ?
C29 H29B 0.9800 . ?
C29 H29C 0.9800 . ?
C31 C32 1.227(7) . ?
C32 C33 1.451(7) . ?
C33 C34 1.376(8) . ?
C33 C38 1.399(9) . ?
C34 H34 0.9500 . ?
C34 C35 1.378(8) . ?
C35 H35 0.9500 . ?
C35 C36 1.364(9) . ?
C36 C37 1.381(9) . ?
C37 H37 0.9500 . ?
C37 C38 1.374(9) . ?
C38 H38 0.9500 . ?
C39 H39A 0.9800 . ?
C39 H39B 0.9800 . ?
C39 H39C 0.9800 . ?
C41 C42 1.224(8) . ?
C42 C43 1.447(8) . ?
C43 C44 1.389(8) . ?
C43 C48 1.377(8) . ?
C44 H44 0.9500 . ?
C44 C45 1.381(8) . ?
C45 H45 0.9500 . ?
C45 C46 1.362(9) . ?
C46 C47 1.380(9) . ?
C47 H47 0.9500 . ?
C47 C48 1.376(9) . ?
C48 H48 0.9500 . ?
C49 H49A 0.9800 . ?
C49 H49B 0.9800 . ?
C49 H49C 0.9800 . ?
C111 C112 1.404(8) . ?
C111 C116 1.380(9) . ?
C112 H112 0.9500 . ?
C112 C113 1.380(9) . ?
C113 H113 0.9500 . ?
C113 C114 1.373(10) . ?
C114 H114 0.9500 . ?
C114 C115 1.377(10) . ?
C115 H115 0.9500 . ?
C115 C116 1.392(9) . ?
C116 H116 0.9500 . ?
C121 C122 1.384(8) . ?
C121 C126 1.395(9) . ?
C122 H122 0.9500 . ?
C122 C123 1.394(9) . ?
C123 H123 0.9500 . ?
C123 C124 1.371(11) . ?
C124 H124 0.9500 . ?
C124 C125 1.399(10) . ?
C125 H125 0.9500 . ?
C125 C126 1.384(9) . ?
C126 H126 0.9500 . ?
C131 C132 1.382(8) . ?
C132 H132 0.9500 . ?
C132 C133 1.375(9) . ?
C133 H133 0.9500 . ?
C133 C134 1.369(10) . ?
C134 H134 0.9500 . ?
C134 C135 1.391(8) . ?
C135 H135 0.9500 . ?
C211 C212 1.397(8) . ?
C211 C216 1.389(9) . ?
C212 H212 0.9500 . ?
C212 C213 1.379(9) . ?
C213 H213 0.9500 . ?
C213 C214 1.379(10) . ?
C214 H214 0.9500 . ?
C214 C215 1.389(11) . ?
C215 H215 0.9500 . ?
C215 C216 1.386(9) . ?
C216 H216 0.9500 . ?
C221 C222 1.389(8) . ?
C221 C226 1.384(8) . ?
C222 H222 0.9500 . ?
C222 C223 1.383(9) . ?
C223 H223 0.9500 . ?
C223 C224 1.382(9) . ?
C224 H224 0.9500 . ?
C224 C225 1.358(10) . ?
C225 H225 0.9500 . ?
C225 C226 1.383(9) . ?
C226 H226 0.9500 . ?
C231 C232 1.380(8) . ?
C232 H232 0.9500 . ?
C232 C233 1.400(8) . ?
C233 H233 0.9500 . ?
C233 C234 1.363(10) . ?
C234 H234 0.9500 . ?
C234 C235 1.369(9) . ?
C235 H235 0.9500 . ?
C311 C312 1.403(8) . ?
C311 C316 1.377(8) . ?
C312 H312 0.9500 . ?
C312 C313 1.382(8) . ?
C313 H313 0.9500 . ?
C313 C314 1.384(10) . ?
C314 H314 0.9500 . ?
C314 C315 1.375(10) . ?
C315 H315 0.9500 . ?
C315 C316 1.394(9) . ?
C316 H316 0.9500 . ?
C321 C322 1.391(9) . ?
C321 C326 1.367(9) . ?
C322 H322 0.9500 . ?
C322 C323 1.383(10) . ?
C323 H323 0.9500 . ?
C323 C324 1.362(11) . ?
C324 H324 0.9500 . ?
C324 C325 1.362(11) . ?
C325 H325 0.9500 . ?
C325 C326 1.385(10) . ?
C326 H326 0.9500 . ?
C331 C332 1.364(8) . ?
C332 H332 0.9500 . ?
C332 C333 1.360(9) . ?
C333 H333 0.9500 . ?
C333 C334 1.364(10) . ?
C334 H334 0.9500 . ?
C334 C335 1.399(9) . ?
C335 H335 0.9500 . ?
C411 C412 1.400(8) . ?
C411 C416 1.380(8) . ?
C412 H412 0.9500 . ?
C412 C413 1.388(9) . ?
C413 H413 0.9500 . ?
C413 C414 1.372(11) . ?
C414 H414 0.9500 . ?
C414 C415 1.375(11) . ?
C415 H415 0.9500 . ?
C415 C416 1.394(9) . ?
C416 H416 0.9500 . ?
C421 C422 1.329(10) . ?
C421 C426 1.391(9) . ?
C422 H422 0.9500 . ?
C422 C423 1.409(11) . ?
C423 H423 0.9500 . ?
C423 C424 1.339(13) . ?
C424 H424 0.9500 . ?
C424 C425 1.370(12) . ?
C425 H425 0.9500 . ?
C425 C426 1.380(10) . ?
C426 H426 0.9500 . ?
C431 C432 1.373(8) . ?
C432 H432 0.9500 . ?
C432 C433 1.386(8) . ?
C433 H433 0.9500 . ?
C433 C434 1.364(9) . ?
C434 H434 0.9500 . ?
C434 C435 1.390(8) . ?
C435 H435 0.9500 . ?
Cl1S C1S 1.727(10) . ?
Cl2S C1S 1.754(10) . ?
C1S H1SA 0.9900 . ?
C1S H1SB 0.9900 . ?
Cl3S C2S 1.742(16) . ?
Cl4S C2S 1.701(15) . ?
C2S H2SA 0.9900 . ?
C2S H2SB 0.9900 . ?
P5 F1 1.546(5) . ?
P5 F2 1.574(5) . ?
P5 F3 1.581(6) . ?
P5 F4 1.577(6) . ?
P5 F5 1.587(4) . ?
P5 F6 1.584(4) . ?
P6 F7 1.587(4) . ?
P6 F8 1.600(4) . ?
P6 F9 1.587(4) . ?
P6 F10 1.561(5) . ?
P6 F11 1.570(5) . ?
P6 F12 1.605(5) . ?

loop_
_geom_torsion_atom_site_label_1
_geom_torsion_atom_site_label_2
_geom_torsion_atom_site_label_3
_geom_torsion_atom_site_label_4
_geom_torsion
_geom_torsion_site_symmetry_1
_geom_torsion_site_symmetry_2
_geom_torsion_site_symmetry_3
_geom_torsion_site_symmetry_4
_geom_torsion_publ_flag
Pt1 P1 C111 C112 -51.4(5) . . . . ?
Pt1 P1 C111 C116 130.5(5) . . . . ?
Pt1 P1 C121 C122 124.2(5) . . . . ?
Pt1 P1 C121 C126 -52.4(5) . . . . ?
Pt1 P1 C131 N1 -29.5(4) . . . . ?
Pt1 P1 C131 C132 147.1(4) . . . . ?
Pt1 P2 C211 C212 -58.8(5) . . . . ?
Pt1 P2 C211 C216 122.2(5) . . . . ?
Pt1 P2 C221 C222 -42.9(5) . . . . ?
Pt1 P2 C221 C226 140.2(4) . . . . ?
Pt1 P2 C231 N2 -30.2(4) . . . . ?
Pt1 P2 C231 C232 146.9(4) . . . . ?
Pt2 P3 C311 C312 -43.1(5) . . . . ?
Pt2 P3 C311 C316 138.9(4) . . . . ?
Pt2 P3 C321 C322 -48.1(6) . . . . ?
Pt2 P3 C321 C326 128.3(5) . . . . ?
Pt2 P3 C331 N3 -41.9(4) . . . . ?
Pt2 P3 C331 C332 138.5(5) . . . . ?
Pt2 P4 C411 C412 -49.2(5) . . . . ?
Pt2 P4 C411 C416 133.3(4) . . . . ?
Pt2 P4 C421 C422 -21.1(9) . . . . ?
Pt2 P4 C421 C426 160.6(5) . . . . ?
Pt2 P4 C431 N4 -35.9(4) . . . . ?
Pt2 P4 C431 C432 141.8(4) . . . . ?
Cu1 C11 C12 C13 -160(2) . . . . ?
Cu1 C12 C13 C14 -71.7(8) . . . . ?
Cu1 C12 C13 C18 110.5(6) . . . . ?
Cu1 C22 C23 C24 108.6(6) . . . . ?
Cu1 C22 C23 C28 -70.1(7) . . . . ?
Cu2 N1 C131 P1 -6.5(5) . . . . ?
Cu2 N1 C131 C132 176.9(4) . . . . ?
Cu2 N1 C135 C134 -175.8(4) . . . . ?
Cu2 N4 C431 P4 -1.4(5) . . . . ?
Cu2 N4 C431 C432 -179.1(4) . . . . ?
Cu2 N4 C435 C434 179.5(4) . . . . ?
Cu3 C31 C32 C33 -162(2) . . . . ?
Cu3 C32 C33 C34 80.4(7) . . . . ?
Cu3 C32 C33 C38 -100.8(7) . . . . ?
Cu3 C41 C42 C43 -159(3) . . . . ?
Cu3 C42 C43 C44 -99.9(6) . . . . ?
Cu3 C42 C43 C48 77.0(7) . . . . ?
Cu4 N2 C231 P2 -4.3(5) . . . . ?
Cu4 N2 C231 C232 178.6(4) . . . . ?
Cu4 N2 C235 C234 -179.4(4) . . . . ?
Cu4 N3 C331 P3 3.9(6) . . . . ?
Cu4 N3 C331 C332 -176.4(4) . . . . ?
Cu4 N3 C335 C334 176.5(5) . . . . ?
P1 C111 C112 C113 -176.8(5) . . . . ?
P1 C111 C116 C115 177.6(5) . . . . ?
P1 C121 C122 C123 -175.8(5) . . . . ?
P1 C121 C126 C125 176.7(5) . . . . ?
P1 C131 C132 C133 -178.5(5) . . . . ?
P2 C211 C212 C213 -178.8(5) . . . . ?
P2 C211 C216 C215 -179.5(6) . . . . ?
P2 C221 C222 C223 -175.1(5) . . . . ?
P2 C221 C226 C225 175.8(5) . . . . ?
P2 C231 C232 C233 -176.2(4) . . . . ?
P3 C311 C312 C313 -179.1(5) . . . . ?
P3 C311 C316 C315 178.9(5) . . . . ?
P3 C321 C322 C323 177.1(6) . . . . ?
P3 C321 C326 C325 -176.9(7) . . . . ?
P3 C331 C332 C333 -179.9(5) . . . . ?
P4 C411 C412 C413 -179.6(5) . . . . ?
P4 C411 C416 C415 179.1(5) . . . . ?
P4 C421 C422 C423 -178.2(9) . . . . ?
P4 C421 C426 C425 178.6(6) . . . . ?
P4 C431 C432 C433 -178.6(5) . . . . ?
O1 C26 C27 C28 -178.6(6) . . . . ?
O2 C16 C17 C18 179.7(7) . . . . ?
O3 C36 C37 C38 179.1(6) . . . . ?
O4 C46 C47 C48 179.1(7) . . . . ?
N1 C131 C132 C133 -2.1(9) . . . . ?
N2 C231 C232 C233 0.7(8) . . . . ?
N3 C331 C332 C333 0.5(9) . . . . ?
N4 C431 C432 C433 -1.1(9) . . . . ?
C11 C12 C13 C14 84(2) . . . . ?
C11 C12 C13 C18 -94(2) . . . . ?
C12 C13 C14 C15 -177.3(7) . . . . ?
C12 C13 C18 C17 177.7(6) . . . . ?
C13 C14 C15 C16 -0.1(13) . . . . ?
C14 C13 C18 C17 -0.1(10) . . . . ?
C14 C15 C16 O2 -179.4(7) . . . . ?
C14 C15 C16 C17 -0.9(12) . . . . ?
C15 C16 C17 C18 1.3(11) . . . . ?
C16 C17 C18 C13 -0.8(10) . . . . ?
C18 C13 C14 C15 0.5(11) . . . . ?
C19 O2 C16 C15 179.9(7) . . . . ?
C19 O2 C16 C17 1.4(11) . . . . ?
C22 C23 C24 C25 -177.9(6) . . . . ?
C22 C23 C28 C27 177.4(6) . . . . ?
C23 C24 C25 C26 0.7(10) . . . . ?
C24 C23 C28 C27 -1.3(10) . . . . ?
C24 C25 C26 O1 178.1(6) . . . . ?
C24 C25 C26 C27 -1.7(10) . . . . ?
C25 C26 C27 C28 1.3(10) . . . . ?
C26 C27 C28 C23 0.2(10) . . . . ?
C28 C23 C24 C25 0.8(10) . . . . ?
C29 O1 C26 C25 179.2(6) . . . . ?
C29 O1 C26 C27 -0.9(10) . . . . ?
C31 C32 C33 C34 -120(2) . . . . ?
C31 C32 C33 C38 59(2) . . . . ?
C32 C33 C34 C35 178.3(6) . . . . ?
C32 C33 C38 C37 -178.3(6) . . . . ?
C33 C34 C35 C36 -0.1(11) . . . . ?
C34 C33 C38 C37 0.5(10) . . . . ?
C34 C35 C36 O3 -179.1(6) . . . . ?
C34 C35 C36 C37 0.9(11) . . . . ?
C35 C36 C37 C38 -0.9(11) . . . . ?
C36 C37 C38 C33 0.2(11) . . . . ?
C38 C33 C34 C35 -0.5(10) . . . . ?
C39 O3 C36 C35 0.7(10) . . . . ?
C39 O3 C36 C37 -179.2(7) . . . . ?
C41 C42 C43 C44 57(3) . . . . ?
C41 C42 C43 C48 -126(3) . . . . ?
C42 C43 C44 C45 177.3(6) . . . . ?
C42 C43 C48 C47 -177.1(6) . . . . ?
C43 C44 C45 C46 0.1(10) . . . . ?
C44 C43 C48 C47 -0.1(10) . . . . ?
C44 C45 C46 O4 -178.9(6) . . . . ?
C44 C45 C46 C47 -0.6(10) . . . . ?
C45 C46 C47 C48 0.7(11) . . . . ?
C46 C47 C48 C43 -0.3(12) . . . . ?
C48 C43 C44 C45 0.2(10) . . . . ?
C49 O4 C46 C45 -3.3(11) . . . . ?
C49 O4 C46 C47 178.4(7) . . . . ?
C111 P1 C121 C122 -106.1(5) . . . . ?
C111 P1 C121 C126 77.2(5) . . . . ?
C111 P1 C131 N1 -155.4(4) . . . . ?
C111 P1 C131 C132 21.1(5) . . . . ?
C111 C112 C113 C114 -1.1(11) . . . . ?
C112 C111 C116 C115 -0.4(9) . . . . ?
C112 C113 C114 C115 -0.1(11) . . . . ?
C113 C114 C115 C116 1.1(10) . . . . ?
C114 C115 C116 C111 -0.8(10) . . . . ?
C116 C111 C112 C113 1.3(10) . . . . ?
C121 P1 C111 C112 179.9(5) . . . . ?
C121 P1 C111 C116 1.8(6) . . . . ?
C121 P1 C131 N1 96.9(4) . . . . ?
C121 P1 C131 C132 -86.6(5) . . . . ?
C121 C122 C123 C124 -0.9(11) . . . . ?
C122 C121 C126 C125 -0.1(9) . . . . ?
C122 C123 C124 C125 0.3(12) . . . . ?
C123 C124 C125 C126 0.3(11) . . . . ?
C124 C125 C126 C121 -0.4(10) . . . . ?
C126 C121 C122 C123 0.8(9) . . . . ?
C131 P1 C111 C112 71.6(5) . . . . ?
C131 P1 C111 C116 -106.5(5) . . . . ?
C131 P1 C121 C122 -0.4(6) . . . . ?
C131 P1 C121 C126 -177.0(4) . . . . ?
C131 N1 C135 C134 0.6(8) . . . . ?
C131 C132 C133 C134 2.6(9) . . . . ?
C132 C133 C134 C135 -1.4(9) . . . . ?
C133 C134 C135 N1 -0.2(9) . . . . ?
C135 N1 C131 P1 177.1(4) . . . . ?
C135 N1 C131 C132 0.5(8) . . . . ?
C211 P2 C221 C222 -171.6(5) . . . . ?
C211 P2 C221 C226 11.5(5) . . . . ?
C211 P2 C231 N2 96.6(4) . . . . ?
C211 P2 C231 C232 -86.3(5) . . . . ?
C211 C212 C213 C214 -0.2(11) . . . . ?
C212 C211 C216 C215 1.5(10) . . . . ?
C212 C213 C214 C215 -1.5(13) . . . . ?
C213 C214 C215 C216 3.2(13) . . . . ?
C214 C215 C216 C211 -3.2(12) . . . . ?
C216 C211 C212 C213 0.3(10) . . . . ?
C221 P2 C211 C212 71.4(5) . . . . ?
C221 P2 C211 C216 -107.6(6) . . . . ?
C221 P2 C231 N2 -156.5(4) . . . . ?
C221 P2 C231 C232 20.5(5) . . . . ?
C221 C222 C223 C224 -1.1(10) . . . . ?
C222 C221 C226 C225 -1.0(9) . . . . ?
C222 C223 C224 C225 -0.6(11) . . . . ?
C223 C224 C225 C226 1.5(11) . . . . ?
C224 C225 C226 C221 -0.7(10) . . . . ?
C226 C221 C222 C223 1.9(9) . . . . ?
C231 P2 C211 C212 176.9(5) . . . . ?
C231 P2 C211 C216 -2.1(6) . . . . ?
C231 P2 C221 C222 79.1(5) . . . . ?
C231 P2 C221 C226 -97.8(5) . . . . ?
C231 N2 C235 C234 0.9(8) . . . . ?
C231 C232 C233 C234 1.0(9) . . . . ?
C232 C233 C234 C235 -1.7(9) . . . . ?
C233 C234 C235 N2 0.8(9) . . . . ?
C235 N2 C231 P2 175.4(4) . . . . ?
C235 N2 C231 C232 -1.6(8) . . . . ?
C311 P3 C321 C322 -179.4(5) . . . . ?
C311 P3 C321 C326 -3.0(6) . . . . ?
C311 P3 C331 N3 87.3(4) . . . . ?
C311 P3 C331 C332 -92.3(5) . . . . ?
C311 C312 C313 C314 0.3(9) . . . . ?
C312 C311 C316 C315 0.9(9) . . . . ?
C312 C313 C314 C315 0.5(10) . . . . ?
C313 C314 C315 C316 -0.7(11) . . . . ?
C314 C315 C316 C311 -0.1(11) . . . . ?
C316 C311 C312 C313 -1.0(9) . . . . ?
C321 P3 C311 C312 84.7(5) . . . . ?
C321 P3 C311 C316 -93.2(5) . . . . ?
C321 P3 C331 N3 -165.2(4) . . . . ?
C321 P3 C331 C332 15.1(6) . . . . ?
C321 C322 C323 C324 0.4(12) . . . . ?
C322 C321 C326 C325 -0.4(11) . . . . ?
C322 C323 C324 C325 -1.3(12) . . . . ?
C323 C324 C325 C326 1.4(13) . . . . ?
C324 C325 C326 C321 -0.5(14) . . . . ?
C326 C321 C322 C323 0.5(10) . . . . ?
C331 P3 C311 C312 -166.9(4) . . . . ?
C331 P3 C311 C316 15.1(6) . . . . ?
C331 P3 C321 C322 73.4(5) . . . . ?
C331 P3 C321 C326 -110.2(6) . . . . ?
C331 N3 C335 C334 0.6(8) . . . . ?
C331 C332 C333 C334 -0.3(10) . . . . ?
C332 C333 C334 C335 0.3(10) . . . . ?
C333 C334 C335 N3 -0.5(9) . . . . ?
C335 N3 C331 P3 179.8(4) . . . . ?
C335 N3 C331 C332 -0.6(8) . . . . ?
C411 P4 C421 C422 -150.1(8) . . . . ?
C411 P4 C421 C426 31.5(6) . . . . ?
C411 P4 C431 N4 92.4(4) . . . . ?
C411 P4 C431 C432 -90.0(5) . . . . ?
C411 C412 C413 C414 1.7(11) . . . . ?
C412 C411 C416 C415 1.6(9) . . . . ?
C412 C413 C414 C415 -0.9(11) . . . . ?
C413 C414 C415 C416 0.6(11) . . . . ?
C414 C415 C416 C411 -0.9(10) . . . . ?
C416 C411 C412 C413 -2.0(9) . . . . ?
C421 P4 C411 C412 78.5(5) . . . . ?
C421 P4 C411 C416 -99.0(5) . . . . ?
C421 P4 C431 N4 -161.2(4) . . . . ?
C421 P4 C431 C432 16.4(6) . . . . ?
C421 C422 C423 C424 -3(2) . . . . ?
C422 C421 C426 C425 0.2(12) . . . . ?
C422 C423 C424 C425 4.6(18) . . . . ?
C423 C424 C425 C426 -4.2(15) . . . . ?
C424 C425 C426 C421 1.7(12) . . . . ?
C426 C421 C422 C423 0.2(16) . . . . ?
C431 P4 C411 C412 -173.7(5) . . . . ?
C431 P4 C411 C416 8.8(5) . . . . ?
C431 P4 C421 C422 101.7(8) . . . . ?
C431 P4 C421 C426 -76.7(6) . . . . ?
C431 N4 C435 C434 -0.2(8) . . . . ?
C431 C432 C433 C434 1.1(9) . . . . ?
C432 C433 C434 C435 -0.7(9) . . . . ?
C433 C434 C435 N4 0.3(9) . . . . ?
C435 N4 C431 P4 178.4(4) . . . . ?
C435 N4 C431 C432 0.6(8) . . . . ?
